data_1572503
loop_
_publ_author_name
'Liu, Zheng'
'Fang, Jun-Jie'
'Wang, Zhi-Yi'
'Xie, Yun-Peng'
'Lu, Xing'

_publ_section_title
;
 Structural diversity of copper(i) alkynyl cluster-based coordination
 polymers utilizing bifunctional pyridine carboxylic acid ligands
;
_journal_issue 38
_journal_name_full Nanoscale
_journal_page_first 17817
_journal_page_last 17824
_journal_paper_doi 10.1039/D4NR02543A
_journal_volume 16
_journal_year 2024
_chemical_formula_moiety '1.993(C32 H40 Cu6 F3 N O4), C6 H10'
_chemical_formula_sum 'C69.76 H90 Cu12 F6 N2 O8'
_chemical_formula_weight 1961.06
_space_group_crystal_system monoclinic
_space_group_IT_number 14
_space_group_name_Hall '-P 2ybc'
_space_group_name_H-M_alt 'P 1 21/c 1'
_atom_sites_solution_hydrogens geom
_atom_sites_solution_primary iterative
_audit_creation_date 2024-06-12
_audit_creation_method
;
Olex2 1.5
(compiled 2024.02.16 svn.r378c4104 for OlexSys, GUI svn.r6928)
;
_audit_update_record
;
2024-06-12 deposited with the CCDC.	2024-09-03 downloaded from the CCDC.
;
_cell_angle_alpha 90
_cell_angle_beta 94.883(4)
_cell_angle_gamma 90
_cell_formula_units_Z 4
_cell_length_a 24.310(3)
_cell_length_b 18.0920(19)
_cell_length_c 18.612(2)
_cell_measurement_reflns_used 9870
_cell_measurement_temperature 273.15
_cell_measurement_theta_max 24.51
_cell_measurement_theta_min 2.21
_cell_volume 8156.2(16)
_computing_cell_refinement 'SAINT V8.40B (?, 2016)'
_computing_data_reduction 'SAINT V8.40B (?, 2016)'
_computing_molecular_graphics 'Olex2 1.5 (Dolomanov et al., 2009)'
_computing_publication_material 'Olex2 1.5 (Dolomanov et al., 2009)'
_computing_structure_refinement 'XL  (Sheldrick, 2008)'
_computing_structure_solution 'olex2.solve 1.5 (Bourhis et al., 2015)'
_diffrn_ambient_temperature 273.15
_diffrn_detector_area_resol_mean 7.9
_diffrn_detector_type 'CCD area detector'
_diffrn_measured_fraction_theta_full 0.944
_diffrn_measured_fraction_theta_max 0.943
_diffrn_measurement_device 'three-circle diffractometer'
_diffrn_measurement_device_type 'Bruker APEX-II CCD'
_diffrn_measurement_method '\f and \w scans'
_diffrn_radiation_type MoK\a
_diffrn_radiation_wavelength 0.71073
_diffrn_reflns_av_R_equivalents 0.0635
_diffrn_reflns_av_unetI/netI 0.0420
_diffrn_reflns_Laue_measured_fraction_full 0.944
_diffrn_reflns_Laue_measured_fraction_max 0.943
_diffrn_reflns_limit_h_max 29
_diffrn_reflns_limit_h_min -29
_diffrn_reflns_limit_k_max 20
_diffrn_reflns_limit_k_min -19
_diffrn_reflns_limit_l_max 22
_diffrn_reflns_limit_l_min -22
_diffrn_reflns_number 95455
_diffrn_reflns_point_group_measured_fraction_full 0.944
_diffrn_reflns_point_group_measured_fraction_max 0.943
_diffrn_reflns_theta_full 25.242
_diffrn_reflns_theta_max 25.362
_diffrn_reflns_theta_min 0.841
_diffrn_source_current 0.0
_diffrn_source_power 0.0
_diffrn_source_voltage 0.0
_diffrn_standards_number 0
_exptl_absorpt_coefficient_mu 3.121
_exptl_absorpt_correction_T_max 0.7451
_exptl_absorpt_correction_T_min 0.3778
_exptl_absorpt_correction_type none
_exptl_absorpt_process_details
;
SADABS-2016/2 (Bruker,2016/2) was used for absorption correction.
wR2(int) was 0.1623 before and 0.0875 after correction.
The Ratio of minimum to maximum transmission is 0.5070.
The \l/2 correction factor is Not present.
;
_exptl_crystal_colour 'clear yellow'
_exptl_crystal_colour_lustre clear
_exptl_crystal_colour_primary yellow
_exptl_crystal_density_diffrn 1.597
_exptl_crystal_description block
_exptl_crystal_F_000 3954
_exptl_crystal_size_max 0.3
_exptl_crystal_size_mid 0.1
_exptl_crystal_size_min 0.1
_refine_diff_density_max 1.952
_refine_diff_density_min -1.926
_refine_diff_density_rms 0.232
_refine_ls_extinction_method none
_refine_ls_goodness_of_fit_ref 1.099
_refine_ls_hydrogen_treatment constr
_refine_ls_matrix_type full
_refine_ls_number_parameters 1005
_refine_ls_number_reflns 14105
_refine_ls_number_restraints 1013
_refine_ls_restrained_S_all 1.151
_refine_ls_R_factor_all 0.0751
_refine_ls_R_factor_gt 0.0672
_refine_ls_shift/su_max 0.001
_refine_ls_shift/su_mean 0.000
_refine_ls_structure_factor_coef Fsqd
_refine_ls_weighting_details 'w=1/[\s^2^(Fo^2^)+(0.1384P)^2^+16.5636P] where P=(Fo^2^+2Fc^2^)/3'
_refine_ls_weighting_scheme calc
_refine_ls_wR_factor_gt 0.1812
_refine_ls_wR_factor_ref 0.1952
_reflns_Friedel_coverage 0.000
_reflns_number_gt 12288
_reflns_number_total 14105
_reflns_threshold_expression 'I > 2\s(I)'
_cod_data_source_file d4nr02543a2.cif
_cod_data_source_block 1c
_cod_depositor_comments 'Adding full bibliography for 1572496--1572504.cif.'
_cod_original_cell_volume 8155.9(17)
_cod_database_code 1572503
_shelx_shelxl_version_number 2018/3
_shelx_space_group_comment
;
The symmetry employed for this shelxl refinement is uniquely defined
by the following loop, which should always be used as a source of
symmetry information in preference to the above space-group names.
They are only intended as comments.
;
_shelx_estimated_absorpt_t_max 0.745
_shelx_estimated_absorpt_t_min 0.455
_olex2_refinement_description
;
1. Fixed Uiso
 At 1.2 times of:
  All C(H) groups
 At 1.5 times of:
  All C(H,H,H) groups
2. Restrained distances
 C89-F92
 1.36 with sigma of 0.02
 C99-C102 = C99-C101
 1.55 with sigma of 0.02
 C98-C99 = C99-C100
 1.54 with sigma of 0.02
 C106-C105 = C105-C108
 1.54 with sigma of 0.02
 C105-C107 = C105-C104
 1.55 with sigma of 0.02
 C89-F90
 1.29 with sigma of 0.02
 C89-F91
 1.27 with sigma of 0.02
 C77-C78
 1.54 with sigma of 0.02
 C77-C80 = C77-C79
 1.55 with sigma of 0.02
 C76-C81 = C81-C82
 1.54 with sigma of 0.02
 C81-C84 = C81-C83
 1.55 with sigma of 0.02
 C98-C102 = C98-C101
 2.52 with sigma of 0.04
 C98-C100
 2.56 with sigma of 0.04
 C106-C108
 2.56 with sigma of 0.04
 C106-C107 = C106-C104
 2.52 with sigma of 0.04
 C76-C82
 2.56 with sigma of 0.04
 C76-C84 = C76-C83
 2.52 with sigma of 0.04
 C99-C100 \\sim C99-C102 \\sim C99-C101 \\sim C99-C98
 with sigma of 0.02
 C89-F90 \\sim C89-F92 \\sim C89-F91
 with sigma of 0.02
 F90-F92 \\sim F92-F91 \\sim F91-F90
 with sigma of 0.03
 C100-C102 \\sim C100-C101 \\sim C102-C101
 with sigma of 0.04
 C98-C100 \\sim C98-C102 \\sim C98-C101
 with sigma of 0.04
 C105-C108 \\sim C105-C107 \\sim C105-C104 \\sim C105-C106
 with sigma of 0.02
 C108-C107 \\sim C108-C104 \\sim C107-C104
 with sigma of 0.04
 C106-C108 \\sim C106-C107 \\sim C106-C104
 with sigma of 0.04
 C77-C78 \\sim C77-C80 \\sim C77-C79
 with sigma of 0.02
 C78-C80 \\sim C78-C79 \\sim C80-C79
 with sigma of 0.04
 C81-C82 \\sim C81-C84 \\sim C81-C83 \\sim C81-C76
 with sigma of 0.02
 C82-C84 \\sim C82-C83 \\sim C84-C83
 with sigma of 0.04
 C76-C82 \\sim C76-C84 \\sim C76-C83
 with sigma of 0.04
3. Rigid bond restraints
 C89, F90, F92, F91
 with sigma for 1-2 distances of 0.01 and sigma for 1-3 distances of 0.01
 C75
 with sigma for 1-2 distances of 0.01 and sigma for 1-3 distances of 0.01
 C70, C69, C73, C71, C72, C74
 with sigma for 1-2 distances of 0.01 and sigma for 1-3 distances of 0.01
 C48, C93, C49, C94, C96, C95
 with sigma for 1-2 distances of 0.01 and sigma for 1-3 distances of 0.01
 C85, C86, C88, C87, C55, C56
 with sigma for 1-2 distances of 0.01 and sigma for 1-3 distances of 0.01
 C12, C13, C14, C15, C17, C16
 with sigma for 1-2 distances of 0.01 and sigma for 1-3 distances of 0.01
 C2, C42, C43, C44, C46, C45
 with sigma for 1-2 distances of 0.01 and sigma for 1-3 distances of 0.01
 C22, C23, C24, C26, C25, C6
 with sigma for 1-2 distances of 0.01 and sigma for 1-3 distances of 0.01
 C98, C99, C100, C102, C101, C97
 with sigma for 1-2 distances of 0.01 and sigma for 1-3 distances of 0.01
 C104, C106, C105, C108, C107, C103
 with sigma for 1-2 distances of 0.01 and sigma for 1-3 distances of 0.01
 N64, C62, C61, C63, C65, C66, O59, O67, C60
 with sigma for 1-2 distances of 0.01 and sigma for 1-3 distances of 0.01
 O51, O53, C52
 with sigma for 1-2 distances of 0.01 and sigma for 1-3 distances of 0.01
 O8, F19, O10, F21, F20, C9, C18
 with sigma for 1-2 distances of 0.01 and sigma for 1-3 distances of 0.01
 C75, C77, C78, C80, C79, C76, C81, C82, C84, C83
 with sigma for 1-2 distances of 0.01 and sigma for 1-3 distances of 0.01
 Cu5, Cu1, Cu3, Cu4, Cu7, Cu11
 with sigma for 1-2 distances of 0.01 and sigma for 1-3 distances of 0.01
 Cu54, Cu57, Cu68, Cu58, Cu47, Cu50
 with sigma for 1-2 distances of 0.01 and sigma for 1-3 distances of 0.01
4. Uiso/Uaniso restraints and constraints
C98 \\sim C99 \\sim C100 \\sim C102 \\sim C101: within 2A with sigma of 0.04
and sigma for terminal atoms of 0.08 within 2A
C106 \\sim C105 \\sim C108 \\sim C107 \\sim C104: within 2A with sigma of 0.04
and sigma for terminal atoms of 0.08 within 2A
C77 \\sim C78 \\sim C80 \\sim C79: within 2A with sigma of 0.04 and sigma for
terminal atoms of 0.08 within 2A
C76 \\sim C81 \\sim C82 \\sim C84 \\sim C83: within 2A with sigma of 0.04 and
sigma for terminal atoms of 0.08 within 2A
Uanis(C89) \\sim Ueq, Uanis(F90) \\sim Ueq, Uanis(F92) \\sim Ueq, Uanis(F91)
\\sim Ueq, Uanis(C52) \\sim Ueq: with sigma of 0.01 and sigma for terminal
atoms of 0.02
Uanis(C75) \\sim Ueq: with sigma of 0.005 and sigma for terminal atoms of 0.01
Uanis(C70) \\sim Ueq, Uanis(C69) \\sim Ueq, Uanis(C73) \\sim Ueq, Uanis(C71)
\\sim Ueq, Uanis(C72) \\sim Ueq, Uanis(C74) \\sim Ueq: with sigma of 0.01 and
sigma for terminal atoms of 0.02
Uanis(C48) \\sim Ueq, Uanis(C93) \\sim Ueq, Uanis(C49) \\sim Ueq, Uanis(C94)
\\sim Ueq, Uanis(C96) \\sim Ueq, Uanis(C95) \\sim Ueq: with sigma of 0.01 and
sigma for terminal atoms of 0.02
Uanis(C55) \\sim Ueq, Uanis(C85) \\sim Ueq, Uanis(C86) \\sim Ueq, Uanis(C88)
\\sim Ueq, Uanis(C87) \\sim Ueq, Uanis(C56) \\sim Ueq: with sigma of 0.005 and
sigma for terminal atoms of 0.01
Uanis(C12) \\sim Ueq, Uanis(C13) \\sim Ueq, Uanis(C14) \\sim Ueq, Uanis(C15)
\\sim Ueq, Uanis(C17) \\sim Ueq, Uanis(C16) \\sim Ueq: with sigma of 0.005 and
sigma for terminal atoms of 0.01
Uanis(C2) \\sim Ueq, Uanis(C42) \\sim Ueq, Uanis(C43) \\sim Ueq, Uanis(C44)
\\sim Ueq, Uanis(C46) \\sim Ueq, Uanis(C45) \\sim Ueq: with sigma of 0.005 and
sigma for terminal atoms of 0.01
Uanis(C22) \\sim Ueq, Uanis(C23) \\sim Ueq, Uanis(C24) \\sim Ueq, Uanis(C26)
\\sim Ueq, Uanis(C25) \\sim Ueq, Uanis(C6) \\sim Ueq: with sigma of 0.005 and
sigma for terminal atoms of 0.01
Uanis(C98) \\sim Ueq, Uanis(C99) \\sim Ueq, Uanis(C100) \\sim Ueq, Uanis(C102)
\\sim Ueq, Uanis(C101) \\sim Ueq, Uanis(C97) \\sim Ueq: with sigma of 0.005 and
sigma for terminal atoms of 0.01
Uanis(C106) \\sim Ueq, Uanis(C105) \\sim Ueq, Uanis(C108) \\sim Ueq,
Uanis(C107) \\sim Ueq, Uanis(C104) \\sim Ueq, Uanis(C103) \\sim Ueq: with sigma
of 0.005 and sigma for terminal atoms of 0.01
Uanis(N64) \\sim Ueq, Uanis(C62) \\sim Ueq, Uanis(C61) \\sim Ueq, Uanis(C63)
\\sim Ueq, Uanis(C65) \\sim Ueq, Uanis(C66) \\sim Ueq, Uanis(O59) \\sim Ueq,
Uanis(O67) \\sim Ueq, Uanis(C60) \\sim Ueq: with sigma of 0.005 and sigma for
terminal atoms of 0.01
Uanis(O51) \\sim Ueq, Uanis(O53) \\sim Ueq, Uanis(C52) \\sim Ueq: with sigma of
0.005 and sigma for terminal atoms of 0.01
Uanis(O8) \\sim Ueq, Uanis(F19) \\sim Ueq, Uanis(O10) \\sim Ueq, Uanis(F21)
\\sim Ueq, Uanis(F20) \\sim Ueq, Uanis(C9) \\sim Ueq, Uanis(C18) \\sim Ueq:
with sigma of 0.005 and sigma for terminal atoms of 0.01
Uanis(C75) \\sim Ueq, Uanis(C77) \\sim Ueq, Uanis(C78) \\sim Ueq, Uanis(C80)
\\sim Ueq, Uanis(C79) \\sim Ueq, Uanis(C76) \\sim Ueq, Uanis(C81) \\sim Ueq,
Uanis(C82) \\sim Ueq, Uanis(C84) \\sim Ueq, Uanis(C83) \\sim Ueq: with sigma of
0.005 and sigma for terminal atoms of 0.01
Uanis(Cu7) \\sim Ueq, Uanis(Cu11) \\sim Ueq, Uanis(Cu5) \\sim Ueq, Uanis(Cu1)
\\sim Ueq, Uanis(Cu3) \\sim Ueq, Uanis(Cu4) \\sim Ueq: with sigma of 0.005 and
sigma for terminal atoms of 0.01
Uanis(Cu57) \\sim Ueq, Uanis(Cu68) \\sim Ueq, Uanis(Cu47) \\sim Ueq,
Uanis(Cu58) \\sim Ueq, Uanis(Cu50) \\sim Ueq, Uanis(Cu54) \\sim Ueq: with sigma
of 0.005 and sigma for terminal atoms of 0.01
Uanis(Cu58) \\sim Ueq: with sigma of 0.001 and sigma for terminal atoms of 0.002
5. Rigid body (RIGU) restrains
 C98, C99, C100, C102, C101
 with sigma for 1-2 distances of 0.004 and sigma for 1-3 distances of 0.004
 C106, C105, C108, C107, C104
 with sigma for 1-2 distances of 0.004 and sigma for 1-3 distances of 0.004
 C77, C78, C80, C79
 with sigma for 1-2 distances of 0.004 and sigma for 1-3 distances of 0.004
 C76, C81, C82, C84, C83
 with sigma for 1-2 distances of 0.004 and sigma for 1-3 distances of 0.004
6. Others
 Sof(C81)=Sof(C82)=Sof(H82a)=Sof(H82b)=Sof(H82c)=Sof(C84)=Sof(H84a)=Sof(H84b)=
 Sof(H84c)=Sof(C83)=Sof(H83a)=Sof(H83b)=Sof(H83c)=1-FVAR(1)
 Sof(C77)=Sof(C78)=Sof(H78a)=Sof(H78b)=Sof(H78c)=Sof(C80)=Sof(H80a)=Sof(H80b)=
 Sof(H80c)=Sof(C79)=Sof(H79a)=Sof(H79b)=Sof(H79c)=Sof(C76)=FVAR(1)
 Fixed Sof: C106(0.5) H10a(0.5) H10b(0.5) H10c(0.5) C105(0.5) C108(0.5)
 H10d(0.5) H10e(0.5) H10f(0.5) C107(0.5) H10g(0.5) H10h(0.5) H10i(0.5)
 C104(0.5) C103(0.5) H103(0.5) C98(0.5) C99(0.5) C100(0.5) H10j(0.5) H10k(0.5)
 H10l(0.5) C102(0.5) H10m(0.5) H10n(0.5) H10o(0.5) C101(0.5) H10p(0.5)
 H10q(0.5) H10r(0.5) C97(0.5) H97(0.5)
7.a Me refined with riding coordinates:
 C100(H10j,H10k,H10l), C102(H10m,H10n,H10o)
7.b Aromatic/amide H refined with riding coordinates:
 C37(H37), C38(H38), C62(H62), C63(H63), C40(H40), C65(H65), C41(H41), C66(H66)
7.c Idealised Me refined as rotating group:
 C24(H24a,H24b,H24c), C26(H26a,H26b,H26c), C73(H73a,H73b,H73c), C25(H25a,H25b,
 H25c), C30(H30a,H30b,H30c), C32(H32a,H32b,H32c), C72(H72a,H72b,H72c), C94(H94a,
 H94b,H94c), C96(H96a,H96b,H96c), C44(H44a,H44b,H44c), C74(H74a,H74b,H74c),
 C95(H95a,H95b,H95c), C15(H15a,H15b,H15c), C46(H46a,H46b,H46c), C31(H31a,H31b,
 H31c), C17(H17a,H17b,H17c), C45(H45a,H45b,H45c), C86(H86a,H86b,H86c), C88(H88a,
 H88b,H88c), C16(H16a,H16b,H16c), C87(H87a,H87b,H87c), C106(H10a,H10b,H10c),
 C108(H10d,H10e,H10f), C107(H10g,H10h,H10i), C101(H10p,H10q,H10r), C78(H78a,
 H78b,H78c), C80(H80a,H80b,H80c), C79(H79a,H79b,H79c), C82(H82a,H82b,H82c),
 C84(H84a,H84b,H84c), C83(H83a,H83b,H83c)
7.d :
 C103(H103), C97(H97)
;
_olex2_submission_special_instructions 'No special instructions were received'

loop_
_space_group_symop_operation_xyz
'x, y, z'
'-x, y+1/2, -z+1/2'
'-x, -y, -z'
'x, -y-1/2, z-1/2'

loop_
_atom_site_label
_atom_site_type_symbol
_atom_site_fract_x
_atom_site_fract_y
_atom_site_fract_z
_atom_site_U_iso_or_equiv
_atom_site_adp_type
_atom_site_occupancy
_atom_site_site_symmetry_order
_atom_site_calc_flag
_atom_site_refinement_flags_posn
_atom_site_refinement_flags_adp
_atom_site_refinement_flags_occupancy
_atom_site_disorder_assembly
_atom_site_disorder_group
Cu5 Cu -0.03466(2) 0.96557(3) 0.45812(3) 0.01910(16) Uani 1 1 d . U . . .
Cu7 Cu 0.10820(3) 0.98028(3) 0.45612(3) 0.01877(16) Uani 1 1 d . U . . .
Cu1 Cu -0.02115(3) 0.99813(3) 0.64529(3) 0.01965(17) Uani 1 1 d . U . . .
Cu3 Cu -0.08355(3) 0.88794(3) 0.58548(3) 0.02096(17) Uani 1 1 d . U . . .
Cu11 Cu 0.12661(3) 1.00151(4) 0.59455(3) 0.02159(17) Uani 1 1 d . U . . .
Cu4 Cu 0.02551(3) 0.89254(4) 0.57076(3) 0.02277(17) Uani 1 1 d . U . . .
Cu57 Cu 0.47878(3) 0.65145(4) 0.49398(3) 0.02326(17) Uani 1 1 d . U . . .
Cu58 Cu 0.41742(3) 0.58519(4) 0.37811(3) 0.02419(17) Uani 1 1 d . U . . .
Cu47 Cu 0.46509(3) 0.45877(4) 0.46379(3) 0.02318(17) Uani 1 1 d . U . . .
Cu68 Cu 0.52838(3) 0.57526(4) 0.39696(3) 0.02636(18) Uani 1 1 d . U . . .
Cu50 Cu 0.60592(3) 0.44416(4) 0.49308(3) 0.02523(18) Uani 1 1 d . U . . .
Cu54 Cu 0.62725(3) 0.58595(4) 0.50959(4) 0.02934(19) Uani 1 1 d . U . . .
O8 O 0.19314(15) 0.9650(2) 0.4706(2) 0.0248(8) Uani 1 1 d . U . . .
F19 F 0.30832(16) 0.9323(2) 0.5666(2) 0.0463(9) Uani 1 1 d . U . . .
O10 O 0.20532(16) 0.9907(2) 0.5882(2) 0.0292(9) Uani 1 1 d . U . . .
O33 O 0.02068(18) 0.7938(2) 0.6133(2) 0.0310(9) Uani 1 1 d . . . . .
F21 F 0.29926(16) 0.9746(3) 0.4603(2) 0.0501(10) Uani 1 1 d . U . . .
O35 O -0.06519(17) 0.8014(2) 0.6452(2) 0.0300(9) Uani 1 1 d . . . . .
F20 F 0.30234(17) 1.0470(2) 0.5507(3) 0.0546(11) Uani 1 1 d . U . . .
O51 O 0.68906(19) 0.4464(3) 0.4796(2) 0.0434(11) Uani 1 1 d . U . . .
O59 O 0.43338(19) 0.6306(3) 0.2875(2) 0.0379(10) Uani 1 1 d . U . . .
O53 O 0.70482(19) 0.5666(3) 0.4978(3) 0.0461(11) Uani 1 1 d . U . . .
O67 O 0.52435(19) 0.6315(3) 0.3057(2) 0.0406(10) Uani 1 1 d . U . . .
N39 N 0.00864(19) 0.5873(3) 0.7856(2) 0.0238(9) Uani 1 1 d . . . . .
N64 N 0.4828(2) 0.7754(3) 0.0809(2) 0.0292(10) Uani 1 1 d . U . . .
C9 C 0.2206(2) 0.9791(3) 0.5274(3) 0.0254(11) Uani 1 1 d . U . . .
C12 C 0.0573(2) 0.9702(3) 0.6421(2) 0.0203(10) Uani 1 1 d . U . . .
C75 C 0.4035(2) 0.6634(3) 0.4547(3) 0.0250(11) Uani 1 1 d . U . . .
C27 C -0.1077(2) 0.9185(3) 0.4819(3) 0.0215(11) Uani 1 1 d . . . . .
C2 C -0.0974(2) 0.9725(3) 0.6557(2) 0.0206(10) Uani 1 1 d . U . . .
C34 C -0.0188(2) 0.7730(3) 0.6469(3) 0.0248(12) Uani 1 1 d . . . . .
C18 C 0.2831(2) 0.9833(3) 0.5254(3) 0.0274(11) Uani 1 1 d . U . . .
C56 C 0.5573(2) 0.6447(3) 0.4801(3) 0.0263(11) Uani 1 1 d . U . . .
C28 C -0.1199(2) 0.8532(3) 0.4856(3) 0.0249(11) Uani 1 1 d . . . . .
C70 C 0.3906(2) 0.4841(3) 0.4111(3) 0.0239(11) Uani 1 1 d . U . . .
C48 C 0.5341(2) 0.4644(3) 0.4214(3) 0.0221(11) Uani 1 1 d . U . . .
C6 C 0.0359(2) 0.9158(3) 0.4651(2) 0.0176(10) Uani 1 1 d . U . . .
C36 C -0.0086(2) 0.7077(3) 0.6954(3) 0.0218(10) Uani 1 1 d . . . . .
C37 C 0.0376(2) 0.6646(3) 0.6938(3) 0.0264(11) Uani 1 1 d . . . . .
H37 H 0.063934 0.675621 0.661973 0.032 Uiso 1 1 calc R U . . .
C69 C 0.3754(2) 0.4856(3) 0.3473(3) 0.0255(11) Uani 1 1 d . U . . .
C22 C 0.0721(2) 0.8702(3) 0.4632(3) 0.0198(10) Uani 1 1 d . U . . .
C38 C 0.0446(2) 0.6058(3) 0.7387(3) 0.0253(11) Uani 1 1 d . . . . .
H38 H 0.076157 0.577024 0.736621 0.030 Uiso 1 1 calc R U . . .
C23 C 0.1039(2) 0.8011(3) 0.4541(3) 0.0262(11) Uani 1 1 d . U . . .
C13 C 0.0979(2) 0.9518(3) 0.6806(3) 0.0276(11) Uani 1 1 d . U . . .
C62 C 0.4380(3) 0.6915(4) 0.1532(3) 0.0357(13) Uani 1 1 d . U . . .
H62 H 0.406856 0.663245 0.159756 0.043 Uiso 1 1 calc R U . . .
C42 C -0.1398(2) 0.9656(3) 0.6834(3) 0.0284(12) Uani 1 1 d . U . . .
C60 C 0.4802(3) 0.6468(3) 0.2720(3) 0.0289(12) Uani 1 1 d . U . . .
C61 C 0.4824(3) 0.6912(3) 0.2039(3) 0.0286(11) Uani 1 1 d . U . . .
C29 C -0.1415(3) 0.7790(3) 0.4675(3) 0.0349(13) Uani 1 1 d . . . . .
C63 C 0.4404(3) 0.7341(4) 0.0925(3) 0.0379(14) Uani 1 1 d . U . . .
H63 H 0.410379 0.733581 0.057966 0.045 Uiso 1 1 calc R U . . .
C52 C 0.7179(3) 0.5015(5) 0.4887(4) 0.0444(16) Uani 1 1 d . U . . .
C40 C -0.0356(3) 0.6288(4) 0.7877(3) 0.0362(14) Uani 1 1 d . . . . .
H40 H -0.060960 0.617096 0.820638 0.043 Uiso 1 1 calc R U . . .
C65 C 0.5257(3) 0.7753(4) 0.1293(3) 0.0382(14) Uani 1 1 d . U . . .
H65 H 0.555940 0.804867 0.121640 0.046 Uiso 1 1 calc R U . . .
C55 C 0.5979(3) 0.6803(4) 0.4640(3) 0.0357(13) Uani 1 1 d . U . . .
C41 C -0.0460(3) 0.6894(3) 0.7429(3) 0.0350(14) Uani 1 1 d . . . . .
H41 H -0.078048 0.717050 0.745327 0.042 Uiso 1 1 calc R U . . .
C24 C 0.1365(2) 0.8085(3) 0.3877(3) 0.0314(12) Uani 1 1 d . U . . .
H24A H 0.111796 0.821352 0.346542 0.047 Uiso 1 1 calc R U . . .
H24B H 0.154243 0.762397 0.378810 0.047 Uiso 1 1 calc R U . . .
H24C H 0.163893 0.846470 0.395944 0.047 Uiso 1 1 calc R U . . .
C26 C 0.1428(3) 0.7880(4) 0.5215(3) 0.0382(14) Uani 1 1 d . U . . .
H26A H 0.167491 0.829323 0.528844 0.057 Uiso 1 1 calc R U . . .
H26B H 0.163829 0.743828 0.515588 0.057 Uiso 1 1 calc R U . . .
H26C H 0.121764 0.782755 0.562544 0.057 Uiso 1 1 calc R U . . .
C73 C 0.3143(3) 0.5348(4) 0.2478(4) 0.0499(18) Uani 1 1 d . U . . .
H73A H 0.288057 0.544839 0.282330 0.075 Uiso 1 1 calc R U . . .
H73B H 0.295033 0.523227 0.202044 0.075 Uiso 1 1 calc R U . . .
H73C H 0.337076 0.577571 0.242917 0.075 Uiso 1 1 calc R U . . .
C43 C -0.1915(3) 0.9580(4) 0.7183(4) 0.0449(16) Uani 1 1 d . U . . .
C93 C 0.6000(3) 0.4498(4) 0.3136(3) 0.0391(14) Uani 1 1 d . U . . .
C71 C 0.3509(3) 0.4686(4) 0.2739(3) 0.0388(14) Uani 1 1 d . U . . .
C66 C 0.5271(3) 0.7329(4) 0.1907(3) 0.0394(14) Uani 1 1 d . U . . .
H66 H 0.558480 0.732695 0.223059 0.047 Uiso 1 1 calc R U . . .
C25 C 0.0629(3) 0.7378(4) 0.4436(4) 0.0442(16) Uani 1 1 d . U . . .
H25A H 0.042659 0.733480 0.485456 0.066 Uiso 1 1 calc R U . . .
H25B H 0.082440 0.692632 0.436607 0.066 Uiso 1 1 calc R U . . .
H25C H 0.037772 0.747440 0.402026 0.066 Uiso 1 1 calc R U . . .
C49 C 0.5695(2) 0.4619(3) 0.3781(3) 0.0287(12) Uani 1 1 d . U . . .
C30 C -0.1781(3) 0.7856(5) 0.3969(4) 0.0521(19) Uani 1 1 d . . . . .
H30A H -0.207340 0.820066 0.402913 0.078 Uiso 1 1 calc R U . . .
H30B H -0.193526 0.738070 0.383993 0.078 Uiso 1 1 calc R U . . .
H30C H -0.156364 0.802625 0.359527 0.078 Uiso 1 1 calc R U . . .
C32 C -0.1758(3) 0.7516(4) 0.5275(4) 0.0523(19) Uani 1 1 d . . . . .
H32A H -0.152656 0.748256 0.571892 0.078 Uiso 1 1 calc R U . . .
H32B H -0.190686 0.703701 0.515038 0.078 Uiso 1 1 calc R U . . .
H32C H -0.205390 0.785560 0.533318 0.078 Uiso 1 1 calc R U . . .
C72 C 0.3957(3) 0.4589(4) 0.2230(3) 0.0499(18) Uani 1 1 d . U . . .
H72A H 0.416277 0.504035 0.220837 0.075 Uiso 1 1 calc R U . . .
H72B H 0.379176 0.446926 0.175704 0.075 Uiso 1 1 calc R U . . .
H72C H 0.419971 0.419714 0.240043 0.075 Uiso 1 1 calc R U . . .
C94 C 0.6363(3) 0.5162(5) 0.3025(4) 0.0507(17) Uani 1 1 d . U . . .
H94A H 0.614022 0.560063 0.298458 0.076 Uiso 1 1 calc R U . . .
H94B H 0.654522 0.509717 0.259124 0.076 Uiso 1 1 calc R U . . .
H94C H 0.663463 0.520969 0.342821 0.076 Uiso 1 1 calc R U . . .
C96 C 0.5577(4) 0.4433(6) 0.2486(4) 0.061(2) Uani 1 1 d . U . . .
H96A H 0.536761 0.398688 0.252339 0.091 Uiso 1 1 calc R U . . .
H96B H 0.576522 0.441901 0.205256 0.091 Uiso 1 1 calc R U . . .
H96C H 0.533371 0.485077 0.247143 0.091 Uiso 1 1 calc R U . . .
C14 C 0.1323(3) 0.9223(4) 0.7438(4) 0.0461(16) Uani 1 1 d . U . . .
C44 C -0.2301(3) 0.9089(5) 0.6715(5) 0.060(2) Uani 1 1 d . U . . .
H44A H -0.236396 0.930198 0.624290 0.090 Uiso 1 1 calc R U . . .
H44B H -0.264543 0.904324 0.692717 0.090 Uiso 1 1 calc R U . . .
H44C H -0.213718 0.860855 0.667801 0.090 Uiso 1 1 calc R U . . .
C74 C 0.3166(4) 0.4008(5) 0.2782(5) 0.062(2) Uani 1 1 d . U . . .
H74A H 0.340036 0.359294 0.290848 0.093 Uiso 1 1 calc R U . . .
H74B H 0.296531 0.391927 0.232319 0.093 Uiso 1 1 calc R U . . .
H74C H 0.290993 0.407410 0.314264 0.093 Uiso 1 1 calc R U . . .
C85 C 0.6303(3) 0.7425(5) 0.4393(5) 0.0565(19) Uani 1 1 d . U . . .
C95 C 0.6348(4) 0.3802(5) 0.3229(4) 0.0555(19) Uani 1 1 d . U . . .
H95A H 0.660763 0.385334 0.364380 0.083 Uiso 1 1 calc R U . . .
H95B H 0.654287 0.372765 0.280748 0.083 Uiso 1 1 calc R U . . .
H95C H 0.611242 0.338536 0.329344 0.083 Uiso 1 1 calc R U . . .
C15 C 0.1650(4) 0.9876(5) 0.7788(4) 0.063(2) Uani 1 1 d . U . . .
H15A H 0.186604 0.970897 0.821224 0.095 Uiso 1 1 calc R U . . .
H15B H 0.139799 1.025250 0.791671 0.095 Uiso 1 1 calc R U . . .
H15C H 0.188988 1.007477 0.745195 0.095 Uiso 1 1 calc R U . . .
C46 C -0.2175(4) 1.0354(5) 0.7213(6) 0.076(3) Uani 1 1 d . U . . .
H46A H -0.197831 1.063851 0.758640 0.114 Uiso 1 1 calc R U . . .
H46B H -0.255461 1.030758 0.731382 0.114 Uiso 1 1 calc R U . . .
H46C H -0.215561 1.059702 0.675761 0.114 Uiso 1 1 calc R U . . .
C31 C -0.0947(3) 0.7263(4) 0.4579(5) 0.055(2) Uani 1 1 d . . . . .
H31A H -0.072834 0.744789 0.421254 0.083 Uiso 1 1 calc R U . . .
H31B H -0.109384 0.678709 0.443762 0.083 Uiso 1 1 calc R U . . .
H31C H -0.072101 0.721810 0.502544 0.083 Uiso 1 1 calc R U . . .
C17 C 0.1717(4) 0.8655(5) 0.7206(5) 0.065(2) Uani 1 1 d . U . . .
H17A H 0.194161 0.886820 0.686024 0.097 Uiso 1 1 calc R U . . .
H17B H 0.151379 0.824469 0.699189 0.097 Uiso 1 1 calc R U . . .
H17C H 0.194840 0.848798 0.761782 0.097 Uiso 1 1 calc R U . . .
C45 C -0.1789(4) 0.9247(7) 0.7917(5) 0.079(3) Uani 1 1 d . U . . .
H45A H -0.160989 0.877887 0.787170 0.119 Uiso 1 1 calc R U . . .
H45B H -0.212668 0.917747 0.814137 0.119 Uiso 1 1 calc R U . . .
H45C H -0.155061 0.957244 0.820762 0.119 Uiso 1 1 calc R U . . .
C86 C 0.5899(4) 0.8023(6) 0.4124(7) 0.086(3) Uani 1 1 d . U . . .
H86A H 0.564833 0.812039 0.448379 0.129 Uiso 1 1 calc R U . . .
H86B H 0.569574 0.786053 0.368790 0.129 Uiso 1 1 calc R U . . .
H86C H 0.609843 0.846588 0.403027 0.129 Uiso 1 1 calc R U . . .
C88 C 0.6676(4) 0.7717(6) 0.5021(6) 0.082(3) Uani 1 1 d . U . . .
H88A H 0.690276 0.810645 0.485760 0.123 Uiso 1 1 calc R U . . .
H88B H 0.690615 0.732498 0.522184 0.123 Uiso 1 1 calc R U . . .
H88C H 0.645458 0.790624 0.538345 0.123 Uiso 1 1 calc R U . . .
C16 C 0.0941(5) 0.8902(7) 0.7953(6) 0.089(3) Uani 1 1 d . U . . .
H16A H 0.114777 0.878346 0.840124 0.134 Uiso 1 1 calc R U . . .
H16B H 0.077277 0.846109 0.774872 0.134 Uiso 1 1 calc R U . . .
H16C H 0.065973 0.925568 0.803819 0.134 Uiso 1 1 calc R U . . .
C87 C 0.6651(4) 0.7159(6) 0.3803(6) 0.087(3) Uani 1 1 d . U . . .
H87A H 0.641534 0.694766 0.341657 0.130 Uiso 1 1 calc R U . . .
H87B H 0.690822 0.679226 0.399599 0.130 Uiso 1 1 calc R U . . .
H87C H 0.684972 0.756889 0.362377 0.130 Uiso 1 1 calc R U . . .
C106 C 0.5284(10) 1.0009(13) 0.4356(10) 0.091(5) Uani 0.5 1 d D U P A -1
H10A H 0.565182 1.019063 0.431922 0.136 Uiso 0.5 1 calc R U P A -1
H10B H 0.502679 1.030743 0.406277 0.136 Uiso 0.5 1 calc R U P A -1
H10C H 0.526001 0.950624 0.419266 0.136 Uiso 0.5 1 calc R U P A -1
C105 C 0.5147(6) 1.0048(9) 0.5140(9) 0.081(4) Uani 0.5 1 d D U P A -1
C108 C 0.5480(9) 0.9474(11) 0.5591(11) 0.088(5) Uani 0.5 1 d D U P A -1
H10D H 0.537971 0.898780 0.541997 0.132 Uiso 0.5 1 calc R U P A -1
H10E H 0.540448 0.952024 0.608647 0.132 Uiso 0.5 1 calc R U P A -1
H10F H 0.586692 0.955293 0.554943 0.132 Uiso 0.5 1 calc R U P A -1
C107 C 0.4525(7) 0.9933(14) 0.5174(17) 0.103(6) Uani 0.5 1 d D U P A -1
H10G H 0.433153 1.011136 0.473668 0.155 Uiso 0.5 1 calc R U P A -1
H10H H 0.440377 1.019941 0.557736 0.155 Uiso 0.5 1 calc R U P A -1
H10I H 0.444983 0.941581 0.522798 0.155 Uiso 0.5 1 calc R U P A -1
C104 C 0.5328(9) 1.0821(10) 0.5404(12) 0.085(5) Uani 0.5 1 d D U P A -1
C103 C 0.5475(10) 1.1412(14) 0.5589(14) 0.090(6) Uani 0.5 1 d . U P A -1
H103 H 0.559117 1.188193 0.573657 0.108 Uiso 0.5 1 calc R U P A -1
C98 C 0.0230(7) 0.4551(9) 0.5927(8) 0.059(3) Uani 0.5 1 d D U P B -1
C99 C 0.0041(6) 0.4871(7) 0.5195(8) 0.064(3) Uani 0.5 1 d D U P B -1
C100 C -0.0584(6) 0.4887(13) 0.5099(13) 0.091(5) Uani 0.5 1 d D U P B -1
H10J H -0.070229 0.508994 0.463485 0.136 Uiso 0.5 1 calc R U P B -1
H10K H -0.072434 0.439287 0.513189 0.136 Uiso 0.5 1 calc R U P B -1
H10L H -0.072190 0.518693 0.546929 0.136 Uiso 0.5 1 calc R U P B -1
C102 C 0.0264(9) 0.4376(11) 0.4618(9) 0.085(5) Uani 0.5 1 d D U P B -1
H10M H 0.065954 0.436793 0.468143 0.127 Uiso 0.5 1 calc R U P B -1
H10N H 0.012405 0.388314 0.466376 0.127 Uiso 0.5 1 calc R U P B -1
H10O H 0.014637 0.456603 0.414858 0.127 Uiso 0.5 1 calc R U P B -1
C101 C 0.0276(9) 0.5644(8) 0.5134(11) 0.079(5) Uani 0.5 1 d D U P B -1
H10P H 0.003131 0.599533 0.532552 0.118 Uiso 0.5 1 calc R U P B -1
H10Q H 0.031368 0.575508 0.463589 0.118 Uiso 0.5 1 calc R U P B -1
H10R H 0.063103 0.566959 0.540055 0.118 Uiso 0.5 1 calc R U P B -1
C97 C 0.0371(7) 0.4326(10) 0.6477(10) 0.060(4) Uani 0.5 1 d . U P B -1
H97 H 0.048755 0.414119 0.693129 0.072 Uiso 0.5 1 calc R U P B -1
C89 C 0.7798(3) 0.4849(5) 0.4870(4) 0.066(2) Uani 1 1 d D U . . .
F90 F 0.7983(3) 0.4421(6) 0.5385(4) 0.144(3) Uani 1 1 d D U . . .
F92 F 0.8086(3) 0.5437(5) 0.4861(7) 0.167(4) Uani 1 1 d D U . . .
F91 F 0.7909(2) 0.4483(4) 0.4307(4) 0.0938(19) Uani 1 1 d D U . . .
C77 C 0.3215(4) 0.7535(6) 0.4102(5) 0.052(2) Uani 0.762(9) 1 d D U P C 1
C78 C 0.3452(6) 0.8246(6) 0.3825(7) 0.079(3) Uani 0.762(9) 1 d D U P C 1
H78A H 0.315724 0.855830 0.363035 0.118 Uiso 0.762(9) 1 calc R U P C 1
H78B H 0.369157 0.813274 0.345568 0.118 Uiso 0.762(9) 1 calc R U P C 1
H78C H 0.365876 0.849681 0.421518 0.118 Uiso 0.762(9) 1 calc R U P C 1
C80 C 0.2893(5) 0.7703(7) 0.4751(7) 0.059(3) Uani 0.762(9) 1 d D U P C 1
H80A H 0.312322 0.797472 0.510235 0.089 Uiso 0.762(9) 1 calc R U P C 1
H80B H 0.278069 0.724749 0.495923 0.089 Uiso 0.762(9) 1 calc R U P C 1
H80C H 0.257263 0.799094 0.459863 0.089 Uiso 0.762(9) 1 calc R U P C 1
C79 C 0.2840(6) 0.7139(9) 0.3534(8) 0.096(4) Uani 0.762(9) 1 d D U P C 1
H79A H 0.250026 0.740905 0.344774 0.144 Uiso 0.762(9) 1 calc R U P C 1
H79B H 0.276247 0.665060 0.369927 0.144 Uiso 0.762(9) 1 calc R U P C 1
H79C H 0.301827 0.710748 0.309415 0.144 Uiso 0.762(9) 1 calc R U P C 1
C76 C 0.3647(3) 0.6994(4) 0.4356(3) 0.0207(14) Uani 0.762(9) 1 d D U P . .
C81 C 0.3065(5) 0.7271(9) 0.4117(8) 0.021(3) Uani 0.238(9) 1 d D U P C 2
C82 C 0.2920(12) 0.7921(12) 0.4588(15) 0.031(5) Uani 0.238(9) 1 d D U P C 2
H82A H 0.279028 0.773823 0.502792 0.046 Uiso 0.238(9) 1 calc R U P C 2
H82B H 0.263559 0.821260 0.433522 0.046 Uiso 0.238(9) 1 calc R U P C 2
H82C H 0.324162 0.822090 0.469820 0.046 Uiso 0.238(9) 1 calc R U P C 2
C84 C 0.2617(7) 0.6684(11) 0.4115(12) 0.025(4) Uani 0.238(9) 1 d D U P C 2
H84A H 0.273101 0.625161 0.386882 0.037 Uiso 0.238(9) 1 calc R U P C 2
H84B H 0.228119 0.687210 0.387329 0.037 Uiso 0.238(9) 1 calc R U P C 2
H84C H 0.255519 0.655813 0.460316 0.037 Uiso 0.238(9) 1 calc R U P C 2
C83 C 0.3082(10) 0.7540(14) 0.3331(10) 0.036(5) Uani 0.238(9) 1 d D U P C 2
H83A H 0.335748 0.791828 0.331234 0.053 Uiso 0.238(9) 1 calc R U P C 2
H83B H 0.272761 0.773727 0.316117 0.053 Uiso 0.238(9) 1 calc R U P C 2
H83C H 0.317064 0.713312 0.303115 0.053 Uiso 0.238(9) 1 calc R U P C 2

loop_
_atom_site_aniso_label
_atom_site_aniso_U_11
_atom_site_aniso_U_22
_atom_site_aniso_U_33
_atom_site_aniso_U_23
_atom_site_aniso_U_13
_atom_site_aniso_U_12
Cu5 0.0217(3) 0.0301(4) 0.0057(3) 0.0009(2) 0.0023(2) 0.0006(2)
Cu7 0.0240(3) 0.0279(3) 0.0047(3) -0.0009(2) 0.0031(2) 0.0000(2)
Cu1 0.0245(3) 0.0312(4) 0.0036(3) -0.0041(2) 0.0038(2) -0.0024(2)
Cu3 0.0313(4) 0.0258(4) 0.0057(3) 0.0026(2) 0.0018(2) -0.0002(2)
Cu11 0.0246(3) 0.0370(4) 0.0030(3) 0.0012(2) 0.0000(2) 0.0018(3)
Cu4 0.0355(4) 0.0279(4) 0.0053(3) 0.0028(2) 0.0042(2) -0.0011(3)
Cu57 0.0307(4) 0.0328(4) 0.0055(3) -0.0034(2) -0.0032(2) 0.0038(3)
Cu58 0.0354(4) 0.0341(4) 0.0032(3) 0.0008(2) 0.0018(2) 0.0004(3)
Cu47 0.0242(4) 0.0382(4) 0.0072(3) 0.0039(2) 0.0019(2) 0.0029(3)
Cu68 0.0372(4) 0.0380(4) 0.0036(3) 0.0043(2) 0.0001(3) 0.0035(3)
Cu50 0.0271(4) 0.0433(4) 0.0053(3) -0.0008(2) 0.0011(2) 0.0053(3)
Cu54 0.0288(4) 0.0424(4) 0.0164(3) 0.0078(3) -0.0004(3) -0.0057(3)
O8 0.0229(17) 0.034(2) 0.0172(17) -0.0040(14) 0.0021(14) 0.0001(14)
F19 0.0327(19) 0.063(2) 0.042(2) -0.0011(18) -0.0031(16) 0.0140(17)
O10 0.0251(19) 0.048(2) 0.0140(17) 0.0003(15) 0.0002(14) 0.0022(16)
O33 0.047(2) 0.033(2) 0.0146(18) 0.0072(15) 0.0143(17) 0.0064(18)
F21 0.0310(19) 0.093(3) 0.0281(19) -0.0063(19) 0.0121(16) -0.0032(19)
O35 0.038(2) 0.036(2) 0.0162(18) 0.0114(15) 0.0032(16) 0.0024(18)
F20 0.042(2) 0.053(2) 0.070(3) -0.016(2) 0.015(2) -0.0161(18)
O51 0.032(2) 0.069(3) 0.029(2) -0.004(2) 0.0066(18) 0.007(2)
O59 0.049(2) 0.053(2) 0.0118(17) 0.0074(16) -0.0001(16) -0.0075(19)
O53 0.034(2) 0.067(3) 0.037(2) 0.012(2) 0.0018(19) -0.007(2)
O67 0.046(2) 0.058(3) 0.0178(19) 0.0169(18) 0.0054(17) 0.008(2)
N39 0.031(2) 0.033(3) 0.008(2) 0.0057(16) 0.0050(17) 0.0054(19)
N64 0.036(2) 0.037(2) 0.013(2) 0.0070(17) -0.0032(17) -0.0014(19)
C9 0.028(2) 0.031(3) 0.017(2) 0.0007(19) 0.0015(19) 0.001(2)
C12 0.026(2) 0.032(2) 0.0037(19) -0.0009(17) 0.0033(17) 0.0038(19)
C75 0.031(2) 0.033(3) 0.011(2) -0.0033(18) -0.0017(19) 0.004(2)
C27 0.023(3) 0.032(3) 0.009(2) -0.0030(19) 0.0014(19) -0.002(2)
C2 0.026(2) 0.031(2) 0.0049(19) 0.0006(17) 0.0028(17) -0.0010(19)
C34 0.044(3) 0.024(3) 0.006(2) 0.0016(18) 0.002(2) 0.002(2)
C18 0.025(2) 0.037(3) 0.021(2) -0.004(2) 0.0033(19) -0.004(2)
C56 0.032(3) 0.031(3) 0.015(2) 0.0035(18) -0.0011(19) 0.001(2)
C28 0.029(3) 0.036(3) 0.011(2) 0.000(2) 0.006(2) 0.000(2)
C70 0.029(3) 0.031(3) 0.012(2) 0.0012(19) -0.001(2) -0.004(2)
C48 0.025(3) 0.033(3) 0.007(2) -0.0024(18) -0.0005(18) 0.000(2)
C6 0.023(2) 0.027(2) 0.0032(19) 0.0002(16) 0.0042(17) -0.0010(18)
C36 0.033(3) 0.026(3) 0.007(2) 0.0028(18) 0.0037(19) -0.001(2)
C37 0.035(3) 0.036(3) 0.009(2) 0.006(2) 0.009(2) 0.003(2)
C69 0.030(3) 0.033(3) 0.013(2) -0.0008(19) 0.001(2) 0.001(2)
C22 0.024(2) 0.027(2) 0.0081(19) -0.0016(17) 0.0025(17) -0.0023(18)
C38 0.031(3) 0.035(3) 0.010(2) 0.004(2) 0.006(2) 0.006(2)
C23 0.030(2) 0.026(2) 0.023(2) 0.0004(19) 0.008(2) 0.0037(19)
C13 0.029(2) 0.040(3) 0.015(2) 0.004(2) 0.0038(19) -0.004(2)
C62 0.046(3) 0.043(3) 0.017(2) 0.008(2) -0.006(2) -0.006(2)
C42 0.036(3) 0.034(3) 0.015(2) 0.0007(19) 0.003(2) -0.003(2)
C60 0.043(3) 0.033(3) 0.010(2) 0.0007(18) -0.001(2) 0.003(2)
C61 0.042(3) 0.033(3) 0.010(2) 0.0021(18) 0.0029(19) 0.003(2)
C29 0.037(3) 0.035(3) 0.032(3) -0.010(2) 0.001(3) -0.006(3)
C63 0.044(3) 0.046(3) 0.022(3) 0.011(2) -0.008(2) -0.010(2)
C52 0.037(3) 0.068(3) 0.028(3) 0.003(3) 0.005(2) 0.003(3)
C40 0.039(3) 0.044(4) 0.028(3) 0.022(3) 0.016(3) 0.011(3)
C65 0.042(3) 0.050(3) 0.021(2) 0.012(2) -0.006(2) -0.004(2)
C55 0.040(3) 0.041(3) 0.026(3) 0.009(2) -0.002(2) -0.006(2)
C41 0.042(3) 0.038(3) 0.027(3) 0.014(2) 0.013(3) 0.011(3)
C24 0.035(3) 0.039(3) 0.021(3) -0.008(2) 0.011(2) 0.004(2)
C26 0.043(3) 0.046(4) 0.025(3) 0.007(2) 0.004(2) 0.015(3)
C73 0.054(4) 0.071(5) 0.022(3) -0.005(3) -0.015(3) 0.015(3)
C43 0.042(3) 0.056(3) 0.040(3) -0.001(3) 0.020(3) -0.005(3)
C93 0.040(3) 0.067(4) 0.012(2) -0.004(3) 0.012(2) 0.005(3)
C71 0.044(3) 0.057(4) 0.013(3) -0.012(2) -0.009(2) 0.005(3)
C66 0.040(3) 0.053(3) 0.024(3) 0.012(2) -0.001(2) -0.002(2)
C25 0.051(4) 0.036(3) 0.048(4) -0.012(3) 0.018(3) -0.004(3)
C49 0.029(3) 0.043(3) 0.015(2) -0.004(2) 0.003(2) -0.001(2)
C30 0.058(5) 0.069(5) 0.028(4) -0.022(3) -0.003(3) -0.020(4)
C32 0.061(5) 0.041(4) 0.057(5) -0.003(3) 0.015(4) -0.026(3)
C72 0.067(5) 0.067(5) 0.016(3) -0.019(3) 0.003(3) 0.011(3)
C94 0.048(4) 0.080(5) 0.027(3) 0.010(3) 0.023(3) 0.005(3)
C96 0.061(5) 0.108(6) 0.014(3) -0.014(3) 0.011(3) 0.003(4)
C14 0.046(3) 0.065(3) 0.026(3) 0.018(2) -0.009(2) -0.002(3)
C44 0.050(4) 0.065(4) 0.066(5) 0.001(4) 0.017(4) -0.017(3)
C74 0.072(5) 0.067(5) 0.042(4) -0.017(3) -0.019(4) -0.019(4)
C85 0.057(4) 0.055(4) 0.056(4) 0.020(3) 0.000(3) -0.014(3)
C95 0.065(5) 0.075(5) 0.030(3) -0.015(3) 0.020(3) 0.014(4)
C15 0.061(5) 0.093(5) 0.033(4) -0.004(3) -0.019(3) 0.010(4)
C46 0.061(5) 0.074(5) 0.099(6) -0.016(4) 0.041(5) 0.004(4)
C31 0.055(5) 0.039(4) 0.070(5) -0.021(4) 0.004(4) -0.001(3)
C17 0.066(5) 0.068(4) 0.056(4) 0.024(4) -0.022(4) 0.012(4)
C45 0.086(6) 0.114(6) 0.042(4) 0.016(4) 0.030(4) -0.019(5)
C86 0.087(6) 0.068(5) 0.102(7) 0.048(5) -0.002(5) -0.011(4)
C88 0.077(5) 0.064(5) 0.100(6) 0.015(4) -0.019(5) -0.031(4)
C16 0.086(6) 0.127(7) 0.054(5) 0.057(5) 0.002(4) -0.004(5)
C87 0.077(5) 0.105(6) 0.082(5) 0.038(5) 0.030(5) -0.027(4)
C106 0.101(10) 0.094(10) 0.079(6) 0.002(6) 0.016(7) 0.005(8)
C105 0.082(6) 0.084(5) 0.077(6) -0.003(4) 0.012(4) -0.003(4)
C108 0.098(8) 0.087(7) 0.080(8) 0.003(7) 0.008(7) -0.007(7)
C107 0.088(6) 0.107(10) 0.118(11) -0.009(9) 0.019(7) -0.006(6)
C104 0.087(6) 0.085(5) 0.083(6) 0.000(4) 0.005(5) -0.003(4)
C103 0.100(10) 0.085(8) 0.084(10) 0.003(7) 0.004(8) -0.007(8)
C98 0.058(5) 0.059(5) 0.059(4) -0.003(4) 0.006(4) 0.004(4)
C99 0.066(5) 0.061(5) 0.065(5) 0.004(4) 0.000(4) 0.000(4)
C100 0.071(5) 0.104(9) 0.097(10) 0.036(8) 0.001(6) 0.002(6)
C102 0.105(9) 0.079(8) 0.066(6) -0.007(6) -0.013(7) 0.017(7)
C101 0.101(9) 0.067(6) 0.069(8) 0.005(6) 0.007(8) -0.012(6)
C97 0.059(7) 0.065(8) 0.057(6) -0.005(6) 0.004(6) 0.012(6)
C89 0.044(4) 0.117(6) 0.038(4) -0.002(4) 0.004(3) -0.006(4)
F90 0.054(3) 0.303(10) 0.072(4) 0.046(6) -0.001(3) 0.051(5)
F92 0.044(3) 0.133(6) 0.327(12) -0.093(6) 0.041(5) -0.018(4)
F91 0.053(3) 0.141(5) 0.091(4) -0.016(4) 0.029(3) 0.016(3)
C77 0.051(4) 0.059(4) 0.045(4) -0.004(3) -0.009(3) 0.016(3)
C78 0.096(7) 0.070(5) 0.071(7) 0.025(5) 0.010(5) 0.027(5)
C80 0.047(5) 0.063(7) 0.068(6) -0.009(5) 0.006(4) 0.023(5)
C79 0.082(7) 0.109(8) 0.089(7) -0.042(6) -0.038(6) 0.032(6)
C76 0.025(3) 0.029(3) 0.008(2) -0.007(2) 0.000(2) 0.008(2)
C81 0.021(4) 0.022(5) 0.020(5) 0.002(4) -0.003(4) 0.001(4)
C82 0.028(9) 0.023(7) 0.040(8) -0.001(7) -0.004(7) 0.008(6)
C84 0.018(6) 0.025(7) 0.029(8) -0.002(6) -0.005(6) 0.005(5)
C83 0.036(9) 0.040(9) 0.031(6) 0.019(6) 0.000(6) 0.011(7)

loop_
_atom_type_symbol
_atom_type_description
_atom_type_scat_dispersion_real
_atom_type_scat_dispersion_imag
_atom_type_scat_source
C C 0.0033 0.0016 'International Tables Vol C Tables 4.2.6.8 and 6.1.1.4'
H H 0.0000 0.0000 'International Tables Vol C Tables 4.2.6.8 and 6.1.1.4'
Cu Cu 0.3201 1.2651 'International Tables Vol C Tables 4.2.6.8 and 6.1.1.4'
F F 0.0171 0.0103 'International Tables Vol C Tables 4.2.6.8 and 6.1.1.4'
N N 0.0061 0.0033 'International Tables Vol C Tables 4.2.6.8 and 6.1.1.4'
O O 0.0106 0.0060 'International Tables Vol C Tables 4.2.6.8 and 6.1.1.4'

loop_
_geom_angle_atom_site_label_1
_geom_angle_atom_site_label_2
_geom_angle_atom_site_label_3
_geom_angle
_geom_angle_site_symmetry_1
_geom_angle_site_symmetry_3
_geom_angle_publ_flag
Cu5 Cu5 Cu7 84.03(3) 3_576 3_576 ?
Cu5 Cu5 Cu1 88.21(3) 3_576 3_576 ?
Cu5 Cu5 Cu4 59.29(3) 3_576 . ?
Cu5 Cu5 Cu4 65.29(3) 3_576 3_576 ?
Cu7 Cu5 Cu4 93.40(3) 3_576 . ?
Cu1 Cu5 Cu7 141.69(3) 3_576 3_576 ?
Cu1 Cu5 Cu4 114.45(3) 3_576 . ?
Cu1 Cu5 Cu4 62.15(2) 3_576 3_576 ?
Cu11 Cu5 Cu5 131.98(4) 3_576 3_576 ?
Cu11 Cu5 Cu7 60.98(2) 3_576 3_576 ?
Cu11 Cu5 Cu1 99.39(3) 3_576 3_576 ?
Cu11 Cu5 Cu4 76.72(3) 3_576 3_576 ?
Cu11 Cu5 Cu4 145.44(3) 3_576 . ?
Cu4 Cu5 Cu7 80.66(3) 3_576 3_576 ?
Cu4 Cu5 Cu4 124.57(3) 3_576 . ?
C12 Cu5 Cu5 111.36(14) 3_576 3_576 ?
C12 Cu5 Cu7 100.24(13) 3_576 3_576 ?
C12 Cu5 Cu1 48.62(13) 3_576 3_576 ?
C12 Cu5 Cu11 51.85(13) 3_576 3_576 ?
C12 Cu5 Cu4 48.70(14) 3_576 3_576 ?
C12 Cu5 Cu4 162.70(14) 3_576 . ?
C27 Cu5 Cu5 128.05(14) . 3_576 ?
C27 Cu5 Cu7 52.42(14) . 3_576 ?
C27 Cu5 Cu1 143.19(14) . 3_576 ?
C27 Cu5 Cu11 53.63(15) . 3_576 ?
C27 Cu5 Cu4 122.54(15) . 3_576 ?
C27 Cu5 Cu4 92.83(15) . . ?
C27 Cu5 C12 103.9(2) . 3_576 ?
C6 Cu5 Cu5 69.29(14) . 3_576 ?
C6 Cu5 Cu7 139.76(13) . 3_576 ?
C6 Cu5 Cu1 69.04(14) . 3_576 ?
C6 Cu5 Cu11 156.89(14) . 3_576 ?
C6 Cu5 Cu4 47.30(13) . . ?
C6 Cu5 Cu4 112.20(15) . 3_576 ?
C6 Cu5 C12 117.06(19) . 3_576 ?
C6 Cu5 C27 124.9(2) . . ?
Cu5 Cu7 Cu1 80.97(3) 3_576 3_576 ?
Cu3 Cu7 Cu5 71.89(3) 3_576 3_576 ?
Cu3 Cu7 Cu1 60.81(2) 3_576 3_576 ?
Cu3 Cu7 Cu11 100.24(3) 3_576 . ?
Cu11 Cu7 Cu5 54.88(2) . 3_576 ?
Cu11 Cu7 Cu1 135.84(3) . 3_576 ?
O8 Cu7 Cu5 132.61(10) . 3_576 ?
O8 Cu7 Cu1 143.96(11) . 3_576 ?
O8 Cu7 Cu3 111.55(11) . 3_576 ?
O8 Cu7 Cu11 78.84(10) . . ?
O8 Cu7 C27 95.42(17) . 3_576 ?
O8 Cu7 C2 101.99(17) . 3_576 ?
O8 Cu7 C6 137.33(17) . . ?
O8 Cu7 C22 105.68(17) . . ?
C27 Cu7 Cu5 48.63(14) 3_576 3_576 ?
C27 Cu7 Cu1 101.96(14) 3_576 3_576 ?
C27 Cu7 Cu3 50.37(14) 3_576 3_576 ?
C27 Cu7 Cu11 49.95(14) 3_576 . ?
C27 Cu7 C2 99.58(19) 3_576 3_576 ?
C27 Cu7 C22 135.91(19) 3_576 . ?
C2 Cu7 Cu5 112.41(14) 3_576 3_576 ?
C2 Cu7 Cu1 44.32(13) 3_576 3_576 ?
C2 Cu7 Cu3 50.16(13) 3_576 3_576 ?
C2 Cu7 Cu11 149.02(14) 3_576 . ?
C6 Cu7 Cu5 63.66(13) . 3_576 ?
C6 Cu7 Cu1 62.47(13) . 3_576 ?
C6 Cu7 Cu3 111.11(14) . 3_576 ?
C6 Cu7 Cu11 94.39(12) . . ?
C6 Cu7 C27 112.28(19) . 3_576 ?
C6 Cu7 C2 104.43(18) . 3_576 ?
C6 Cu7 C22 32.6(2) . . ?
C22 Cu7 Cu5 90.33(13) . 3_576 ?
C22 Cu7 Cu1 83.17(13) . 3_576 ?
C22 Cu7 Cu3 141.43(14) . 3_576 ?
C22 Cu7 Cu11 96.36(12) . . ?
C22 Cu7 C2 112.78(18) . 3_576 ?
Cu5 Cu1 Cu7 82.64(3) 3_576 3_576 ?
Cu5 Cu1 Cu3 101.39(3) 3_576 . ?
Cu5 Cu1 Cu4 60.81(2) 3_576 . ?
Cu3 Cu1 Cu7 56.30(2) . 3_576 ?
Cu4 Cu1 Cu7 94.67(3) . 3_576 ?
Cu4 Cu1 Cu3 60.26(2) . . ?
N39 Cu1 Cu5 102.14(13) 2_556 3_576 ?
N39 Cu1 Cu7 112.40(14) 2_556 3_576 ?
N39 Cu1 Cu3 152.04(13) 2_556 . ?
N39 Cu1 Cu4 146.53(13) 2_556 . ?
C12 Cu1 Cu5 57.58(14) . 3_576 ?
C12 Cu1 Cu7 134.87(14) . 3_576 ?
C12 Cu1 Cu3 108.03(15) . . ?
C12 Cu1 Cu4 49.34(15) . . ?
C12 Cu1 N39 97.3(2) . 2_556 ?
C2 Cu1 Cu5 135.82(14) . 3_576 ?
C2 Cu1 Cu7 54.11(14) . 3_576 ?
C2 Cu1 Cu3 49.64(15) . . ?
C2 Cu1 Cu4 109.45(15) . . ?
C2 Cu1 N39 102.5(2) . 2_556 ?
C2 Cu1 C12 151.0(2) . . ?
Cu7 Cu3 Cu1 62.89(2) 3_576 . ?
Cu7 Cu3 Cu4 98.49(3) 3_576 . ?
Cu1 Cu3 Cu4 59.53(2) . . ?
O35 Cu3 Cu7 162.90(12) . 3_576 ?
O35 Cu3 Cu1 105.40(13) . . ?
O35 Cu3 Cu4 84.44(12) . . ?
O35 Cu3 C27 142.07(19) . . ?
O35 Cu3 C2 106.03(18) . . ?
O35 Cu3 C28 109.0(2) . . ?
C27 Cu3 Cu7 54.70(15) . 3_576 ?
C27 Cu3 Cu1 107.25(15) . . ?
C27 Cu3 Cu4 95.83(15) . . ?
C27 Cu3 C2 110.4(2) . . ?
C27 Cu3 C28 34.4(2) . . ?
C2 Cu3 Cu7 56.89(14) . 3_576 ?
C2 Cu3 Cu1 45.80(15) . . ?
C2 Cu3 Cu4 104.92(15) . . ?
C2 Cu3 C28 135.2(2) . . ?
C28 Cu3 Cu7 86.58(16) . 3_576 ?
C28 Cu3 Cu1 140.67(15) . . ?
C28 Cu3 Cu4 105.36(15) . . ?
Cu5 Cu11 Cu7 64.14(2) 3_576 . ?
O10 Cu11 Cu5 151.32(12) . 3_576 ?
O10 Cu11 Cu7 90.72(12) . . ?
O10 Cu11 C12 148.32(19) . . ?
O10 Cu11 C27 101.17(19) . 3_576 ?
O10 Cu11 C13 114.5(2) . . ?
C12 Cu11 Cu5 58.79(14) . 3_576 ?
C12 Cu11 Cu7 107.95(14) . . ?
C12 Cu11 C27 110.5(2) . 3_576 ?
C27 Cu11 Cu5 53.51(15) 3_576 3_576 ?
C27 Cu11 Cu7 53.81(14) 3_576 . ?
C13 Cu11 Cu5 93.49(17) . 3_576 ?
C13 Cu11 Cu7 132.73(17) . . ?
C13 Cu11 C12 34.8(2) . . ?
C13 Cu11 C27 142.5(2) . 3_576 ?
Cu5 Cu4 Cu5 55.43(3) 3_576 . ?
Cu5 Cu4 Cu1 57.05(2) 3_576 . ?
Cu5 Cu4 Cu3 98.73(3) 3_576 . ?
Cu1 Cu4 Cu5 80.36(3) . . ?
Cu1 Cu4 Cu3 60.21(2) . . ?
Cu3 Cu4 Cu5 68.43(2) . . ?
O33 Cu4 Cu5 168.01(12) . 3_576 ?
O33 Cu4 Cu5 133.64(13) . . ?
O33 Cu4 Cu1 113.54(11) . . ?
O33 Cu4 Cu3 80.64(13) . . ?
O33 Cu4 C12 113.38(19) . . ?
O33 Cu4 C6 126.26(18) . . ?
O33 Cu4 C22 103.32(17) . . ?
C12 Cu4 Cu5 108.01(14) . . ?
C12 Cu4 Cu5 55.13(14) . 3_576 ?
C12 Cu4 Cu1 47.42(14) . . ?
C12 Cu4 Cu3 106.11(14) . . ?
C12 Cu4 C6 114.4(2) . . ?
C12 Cu4 C22 118.41(19) . . ?
C6 Cu4 Cu5 65.44(14) . 3_576 ?
C6 Cu4 Cu5 43.88(14) . . ?
C6 Cu4 Cu1 116.38(14) . . ?
C6 Cu4 Cu3 107.89(14) . . ?
C6 Cu4 C22 30.02(19) . . ?
C22 Cu4 Cu5 86.57(13) . 3_576 ?
C22 Cu4 Cu5 73.09(12) . . ?
C22 Cu4 Cu1 143.11(13) . . ?
C22 Cu4 Cu3 127.95(12) . . ?
Cu47 Cu57 Cu58 98.15(3) 3_666 . ?
Cu47 Cu57 Cu68 62.04(2) 3_666 . ?
Cu47 Cu57 Cu50 82.07(3) 3_666 3_666 ?
Cu68 Cu57 Cu58 59.48(2) . . ?
Cu68 Cu57 Cu50 97.00(3) . 3_666 ?
Cu50 Cu57 Cu58 55.57(2) 3_666 . ?
N64 Cu57 Cu58 149.29(14) 4_576 . ?
N64 Cu57 Cu47 105.86(14) 4_576 3_666 ?
N64 Cu57 Cu68 150.09(14) 4_576 . ?
N64 Cu57 Cu50 108.72(14) 4_576 3_666 ?
C75 Cu57 Cu58 47.54(16) . . ?
C75 Cu57 Cu47 133.12(17) . 3_666 ?
C75 Cu57 Cu68 105.86(16) . . ?
C75 Cu57 Cu50 53.22(17) . 3_666 ?
C75 Cu57 N64 101.8(2) . 4_576 ?
C75 Cu57 C56 150.0(2) . . ?
C56 Cu57 Cu58 109.60(16) . . ?
C56 Cu57 Cu47 58.61(16) . 3_666 ?
C56 Cu57 Cu68 50.84(16) . . ?
C56 Cu57 Cu50 136.84(17) . 3_666 ?
C56 Cu57 N64 99.3(2) . 4_576 ?
Cu57 Cu58 Cu47 75.92(2) . . ?
Cu68 Cu58 Cu57 57.61(2) . . ?
Cu68 Cu58 Cu47 62.49(2) . . ?
Cu50 Cu58 Cu57 60.81(3) 3_666 . ?
Cu50 Cu58 Cu47 56.33(2) 3_666 . ?
Cu50 Cu58 Cu68 99.38(3) 3_666 . ?
O59 Cu58 Cu57 110.86(13) . . ?
O59 Cu58 Cu47 133.98(15) . . ?
O59 Cu58 Cu68 82.52(14) . . ?
O59 Cu58 Cu50 166.93(15) . 3_666 ?
O59 Cu58 C75 111.5(2) . . ?
O59 Cu58 C70 136.7(2) . . ?
O59 Cu58 C69 104.5(2) . . ?
C75 Cu58 Cu57 43.69(15) . . ?
C75 Cu58 Cu47 103.76(15) . . ?
C75 Cu58 Cu68 100.26(16) . . ?
C75 Cu58 Cu50 55.40(16) . 3_666 ?
C75 Cu58 C69 131.8(2) . . ?
C70 Cu58 Cu57 108.35(15) . . ?
C70 Cu58 Cu47 43.29(15) . . ?
C70 Cu58 Cu68 103.97(16) . . ?
C70 Cu58 Cu50 55.62(15) . 3_666 ?
C70 Cu58 C75 109.3(2) . . ?
C70 Cu58 C69 33.7(2) . . ?
C69 Cu58 Cu57 141.88(15) . . ?
C69 Cu58 Cu47 69.41(15) . . ?
C69 Cu58 Cu68 115.53(16) . . ?
C69 Cu58 Cu50 86.40(15) . 3_666 ?
Cu57 Cu47 Cu58 163.71(3) 3_666 . ?
Cu57 Cu47 Cu47 88.84(4) 3_666 3_666 ?
Cu57 Cu47 Cu68 114.32(3) 3_666 . ?
Cu57 Cu47 Cu68 61.54(2) 3_666 3_666 ?
Cu57 Cu47 Cu50 142.04(3) 3_666 3_666 ?
Cu57 Cu47 C48 101.90(12) 3_666 3_666 ?
Cu47 Cu47 Cu58 92.57(4) 3_666 . ?
Cu47 Cu47 Cu68 68.83(3) 3_666 3_666 ?
Cu47 Cu47 Cu68 57.18(3) 3_666 . ?
Cu47 Cu47 Cu50 82.72(4) 3_666 3_666 ?
Cu68 Cu47 Cu58 133.74(3) 3_666 . ?
Cu68 Cu47 Cu58 54.25(2) . . ?
Cu68 Cu47 Cu68 126.01(3) 3_666 . ?
Cu50 Cu47 Cu58 54.12(2) 3_666 . ?
Cu50 Cu47 Cu68 91.78(3) 3_666 . ?
Cu50 Cu47 Cu68 80.99(3) 3_666 3_666 ?
Cu54 Cu47 Cu57 98.98(3) 3_666 3_666 ?
Cu54 Cu47 Cu58 92.30(3) 3_666 . ?
Cu54 Cu47 Cu47 131.15(4) 3_666 3_666 ?
Cu54 Cu47 Cu68 146.43(3) 3_666 . ?
Cu54 Cu47 Cu68 73.07(3) 3_666 3_666 ?
Cu54 Cu47 Cu50 61.85(3) 3_666 3_666 ?
Cu54 Cu47 C48 87.29(12) 3_666 3_666 ?
C56 Cu47 Cu57 48.24(15) 3_666 3_666 ?
C56 Cu47 Cu58 142.93(15) 3_666 . ?
C56 Cu47 Cu47 114.83(14) 3_666 3_666 ?
C56 Cu47 Cu68 49.15(14) 3_666 3_666 ?
C56 Cu47 Cu68 162.51(15) 3_666 . ?
C56 Cu47 Cu50 102.94(15) 3_666 3_666 ?
C56 Cu47 Cu54 51.04(15) 3_666 3_666 ?
C56 Cu47 C48 92.85(18) 3_666 3_666 ?
C70 Cu47 Cu57 140.21(16) . 3_666 ?
C70 Cu47 Cu58 43.71(15) . . ?
C70 Cu47 Cu47 130.23(16) . 3_666 ?
C70 Cu47 Cu68 119.95(15) . 3_666 ?
C70 Cu47 Cu68 96.34(15) . . ?
C70 Cu47 Cu50 54.43(15) . 3_666 ?
C70 Cu47 Cu54 52.11(15) . 3_666 ?
C70 Cu47 C56 99.9(2) . 3_666 ?
C70 Cu47 C48 102.96(19) . 3_666 ?
C48 Cu47 Cu57 72.47(16) . 3_666 ?
C48 Cu47 Cu58 93.06(16) . . ?
C48 Cu47 Cu58 90.28(12) 3_666 . ?
C48 Cu47 Cu47 67.70(15) . 3_666 ?
C48 Cu47 Cu47 44.12(12) 3_666 3_666 ?
C48 Cu47 Cu68 115.61(15) . 3_666 ?
C48 Cu47 Cu68 46.56(12) 3_666 3_666 ?
C48 Cu47 Cu68 44.06(16) . . ?
C48 Cu47 Cu68 89.82(12) 3_666 . ?
C48 Cu47 Cu50 135.16(17) . 3_666 ?
C48 Cu47 Cu50 48.65(12) 3_666 3_666 ?
C48 Cu47 Cu54 160.10(16) . 3_666 ?
C48 Cu47 C56 119.6(2) . 3_666 ?
C48 Cu47 C70 124.3(2) . . ?
C48 Cu47 C48 111.82(15) . 3_666 ?
Cu57 Cu68 Cu58 62.91(3) . . ?
Cu57 Cu68 Cu47 56.42(2) . 3_666 ?
Cu57 Cu68 Cu47 78.44(3) . . ?
Cu57 Cu68 Cu54 82.89(3) . . ?
Cu58 Cu68 Cu47 63.26(2) . . ?
Cu58 Cu68 Cu54 143.53(3) . . ?
Cu47 Cu68 Cu58 96.80(3) 3_666 . ?
Cu47 Cu68 Cu47 53.99(3) 3_666 . ?
Cu47 Cu68 Cu54 99.44(3) . . ?
Cu47 Cu68 Cu54 50.76(2) 3_666 . ?
O67 Cu68 Cu57 109.06(14) . . ?
O67 Cu68 Cu58 82.99(14) . . ?
O67 Cu68 Cu47 137.91(15) . . ?
O67 Cu68 Cu47 162.39(15) . 3_666 ?
O67 Cu68 Cu54 122.37(15) . . ?
O67 Cu68 C56 108.6(2) . . ?
O67 Cu68 C48 133.6(2) . . ?
O67 Cu68 C49 108.4(2) . . ?
C56 Cu68 Cu57 47.02(16) . . ?
C56 Cu68 Cu58 109.23(16) . . ?
C56 Cu68 Cu47 54.75(15) . 3_666 ?
C56 Cu68 Cu47 105.97(15) . . ?
C56 Cu68 Cu54 41.56(16) . . ?
C56 Cu68 C49 121.7(2) . . ?
C48 Cu68 Cu57 112.54(14) . . ?
C48 Cu68 Cu58 98.16(15) . . ?
C48 Cu68 Cu47 63.96(13) . 3_666 ?
C48 Cu68 Cu47 40.34(15) . . ?
C48 Cu68 Cu54 82.85(14) . . ?
C48 Cu68 C56 114.5(2) . . ?
C48 Cu68 C49 31.9(2) . . ?
C49 Cu68 Cu57 142.34(14) . . ?
C49 Cu68 Cu58 118.58(15) . . ?
C49 Cu68 Cu47 71.29(15) . . ?
C49 Cu68 Cu47 87.26(14) . 3_666 ?
C49 Cu68 Cu54 80.56(14) . . ?
Cu58 Cu50 Cu57 63.61(2) 3_666 3_666 ?
Cu58 Cu50 Cu47 69.55(3) 3_666 3_666 ?
Cu58 Cu50 Cu54 98.62(3) 3_666 . ?
Cu47 Cu50 Cu57 82.89(3) 3_666 3_666 ?
Cu54 Cu50 Cu57 138.97(3) . 3_666 ?
Cu54 Cu50 Cu47 56.09(3) . 3_666 ?
O51 Cu50 Cu57 141.55(15) . 3_666 ?
O51 Cu50 Cu58 114.57(13) . 3_666 ?
O51 Cu50 Cu47 134.41(15) . 3_666 ?
O51 Cu50 Cu54 79.01(15) . . ?
O51 Cu50 C75 102.2(2) . 3_666 ?
O51 Cu50 C70 96.7(2) . 3_666 ?
O51 Cu50 C48 132.77(19) . . ?
O51 Cu50 C49 100.9(2) . . ?
C75 Cu50 Cu57 44.62(14) 3_666 3_666 ?
C75 Cu50 Cu58 50.44(14) 3_666 3_666 ?
C75 Cu50 Cu47 111.11(14) 3_666 3_666 ?
C75 Cu50 Cu54 147.08(13) 3_666 . ?
C75 Cu50 C70 99.30(19) 3_666 3_666 ?
C75 Cu50 C49 119.8(2) 3_666 . ?
C70 Cu50 Cu57 106.30(14) 3_666 3_666 ?
C70 Cu50 Cu58 50.30(14) 3_666 3_666 ?
C70 Cu50 Cu47 48.81(15) 3_666 3_666 ?
C70 Cu50 Cu54 48.46(14) 3_666 . ?
C70 Cu50 C49 131.8(2) 3_666 . ?
C48 Cu50 Cu57 65.11(15) . 3_666 ?
C48 Cu50 Cu58 112.64(14) . 3_666 ?
C48 Cu50 Cu47 63.53(14) . 3_666 ?
C48 Cu50 Cu54 92.77(15) . . ?
C48 Cu50 C75 108.6(2) . 3_666 ?
C48 Cu50 C70 112.2(2) . 3_666 ?
C48 Cu50 C49 32.3(2) . . ?
C49 Cu50 Cu57 86.33(15) . 3_666 ?
C49 Cu50 Cu58 144.25(15) . 3_666 ?
C49 Cu50 Cu47 88.88(15) . 3_666 ?
C49 Cu50 Cu54 91.70(15) . . ?
Cu47 Cu54 Cu68 56.17(2) 3_666 . ?
Cu47 Cu54 Cu50 62.06(3) 3_666 . ?
Cu50 Cu54 Cu68 73.89(3) . . ?
O53 Cu54 Cu47 150.06(16) . 3_666 ?
O53 Cu54 Cu68 128.56(15) . . ?
O53 Cu54 Cu50 89.70(16) . . ?
O53 Cu54 C56 148.8(2) . . ?
O53 Cu54 C70 103.9(2) . 3_666 ?
O53 Cu54 C55 114.7(2) . . ?
C56 Cu54 Cu47 58.34(16) . 3_666 ?
C56 Cu54 Cu68 42.27(16) . . ?
C56 Cu54 Cu50 108.98(16) . . ?
C70 Cu54 Cu47 52.71(16) 3_666 3_666 ?
C70 Cu54 Cu68 104.85(15) 3_666 . ?
C70 Cu54 Cu50 54.64(15) 3_666 . ?
C70 Cu54 C56 107.3(2) 3_666 . ?
C55 Cu54 Cu47 93.79(19) . 3_666 ?
C55 Cu54 Cu68 62.20(18) . . ?
C55 Cu54 Cu50 135.99(18) . . ?
C55 Cu54 C56 35.5(2) . . ?
C55 Cu54 C70 138.6(3) . 3_666 ?
C9 O8 Cu7 123.0(4) . . ?
C9 O10 Cu11 116.6(4) . . ?
C34 O33 Cu4 123.5(4) . . ?
C34 O35 Cu3 120.8(4) . . ?
C52 O51 Cu50 123.9(5) . . ?
C60 O59 Cu58 123.9(4) . . ?
C52 O53 Cu54 116.8(5) . . ?
C60 O67 Cu68 122.2(4) . . ?
C38 N39 Cu1 122.3(4) . 2_546 ?
C40 N39 Cu1 120.3(4) . 2_546 ?
C40 N39 C38 117.4(5) . . ?
C63 N64 Cu57 120.4(4) . 4_575 ?
C63 N64 C65 118.4(5) . . ?
C65 N64 Cu57 120.9(4) . 4_575 ?
O8 C9 O10 129.7(5) . . ?
O8 C9 C18 117.3(5) . . ?
O10 C9 C18 113.1(5) . . ?
Cu1 C12 Cu5 73.80(17) . 3_576 ?
Cu1 C12 Cu11 140.5(3) . . ?
Cu1 C12 Cu4 83.2(2) . . ?
Cu11 C12 Cu5 69.36(15) . 3_576 ?
Cu4 C12 Cu5 76.17(16) . 3_576 ?
Cu4 C12 Cu11 100.9(2) . . ?
C13 C12 Cu5 140.1(4) . 3_576 ?
C13 C12 Cu1 142.1(4) . . ?
C13 C12 Cu11 71.0(3) . . ?
C13 C12 Cu4 116.0(4) . . ?
Cu57 C75 Cu58 88.8(2) . . ?
Cu57 C75 Cu50 82.2(2) . 3_666 ?
Cu58 C75 Cu50 74.15(18) . 3_666 ?
C76 C75 Cu57 152.7(5) . . ?
C76 C75 Cu58 110.3(4) . . ?
C76 C75 Cu50 121.0(5) . 3_666 ?
Cu5 C27 Cu7 78.94(18) . 3_576 ?
Cu5 C27 Cu11 72.86(17) . 3_576 ?
Cu3 C27 Cu5 97.6(2) . . ?
Cu3 C27 Cu7 74.93(16) . 3_576 ?
Cu3 C27 Cu11 150.9(3) . 3_576 ?
Cu11 C27 Cu7 76.23(18) 3_576 3_576 ?
C28 C27 Cu5 129.3(4) . . ?
C28 C27 Cu7 140.8(4) . 3_576 ?
C28 C27 Cu3 74.7(3) . . ?
C28 C27 Cu11 132.8(4) . 3_576 ?
Cu1 C2 Cu7 81.58(18) . 3_576 ?
Cu1 C2 Cu3 84.6(2) . . ?
Cu3 C2 Cu7 72.95(15) . 3_576 ?
C42 C2 Cu7 113.6(4) . 3_576 ?
C42 C2 Cu1 159.1(5) . . ?
C42 C2 Cu3 112.9(4) . . ?
O33 C34 C36 116.6(5) . . ?
O35 C34 O33 126.9(5) . . ?
O35 C34 C36 116.5(5) . . ?
F19 C18 C9 111.3(5) . . ?
F21 C18 F19 107.0(5) . . ?
F21 C18 F20 108.1(5) . . ?
F21 C18 C9 113.2(5) . . ?
F20 C18 F19 105.8(5) . . ?
F20 C18 C9 111.0(5) . . ?
Cu57 C56 Cu47 73.16(19) . 3_666 ?
Cu57 C56 Cu68 82.1(2) . . ?
Cu57 C56 Cu54 143.0(3) . . ?
Cu68 C56 Cu47 76.11(19) . 3_666 ?
Cu54 C56 Cu47 70.62(17) . 3_666 ?
Cu54 C56 Cu68 96.2(2) . . ?
C55 C56 Cu57 144.0(5) . . ?
C55 C56 Cu47 141.4(5) . 3_666 ?
C55 C56 Cu68 111.2(5) . . ?
C55 C56 Cu54 70.9(4) . . ?
C27 C28 Cu3 70.9(3) . . ?
C27 C28 C29 162.5(6) . . ?
C29 C28 Cu3 126.5(4) . . ?
Cu58 C70 Cu50 74.08(18) . 3_666 ?
Cu47 C70 Cu58 93.0(2) . . ?
Cu47 C70 Cu50 76.76(18) . 3_666 ?
Cu54 C70 Cu58 150.5(3) 3_666 . ?
Cu54 C70 Cu47 75.18(18) 3_666 . ?
Cu54 C70 Cu50 76.90(18) 3_666 3_666 ?
C69 C70 Cu58 76.5(4) . . ?
C69 C70 Cu47 131.4(5) . . ?
C69 C70 Cu50 140.1(5) . 3_666 ?
C69 C70 Cu54 131.5(5) . 3_666 ?
Cu47 C48 Cu47 68.18(15) . 3_666 ?
Cu47 C48 Cu68 95.6(2) . . ?
Cu47 C48 Cu50 115.6(2) . . ?
Cu68 C48 Cu47 69.48(15) . 3_666 ?
Cu68 C48 Cu50 110.0(2) . . ?
Cu50 C48 Cu47 67.82(13) . 3_666 ?
C49 C48 Cu47 162.6(5) . . ?
C49 C48 Cu47 127.9(4) . 3_666 ?
C49 C48 Cu68 85.9(4) . . ?
C49 C48 Cu50 79.8(4) . . ?
Cu5 C6 Cu7 118.3(2) . . ?
Cu5 C6 Cu4 88.82(19) . . ?
Cu4 C6 Cu7 111.0(2) . . ?
C22 C6 Cu5 163.9(4) . . ?
C22 C6 Cu7 76.3(3) . . ?
C22 C6 Cu4 92.1(3) . . ?
C37 C36 C34 121.9(5) . . ?
C41 C36 C34 120.0(5) . . ?
C41 C36 C37 118.0(5) . . ?
C36 C37 H37 120.2 . . ?
C38 C37 C36 119.6(5) . . ?
C38 C37 H37 120.2 . . ?
C70 C69 Cu58 69.8(4) . . ?
C70 C69 C71 165.2(6) . . ?
C71 C69 Cu58 125.0(4) . . ?
Cu7 C22 Cu4 96.70(19) . . ?
C6 C22 Cu7 71.2(3) . . ?
C6 C22 Cu4 57.8(3) . . ?
C6 C22 C23 164.4(5) . . ?
C23 C22 Cu7 123.1(4) . . ?
C23 C22 Cu4 121.3(3) . . ?
N39 C38 C37 123.2(5) . . ?
N39 C38 H38 118.4 . . ?
C37 C38 H38 118.4 . . ?
C22 C23 C24 109.1(5) . . ?
C22 C23 C26 109.2(5) . . ?
C22 C23 C25 107.9(5) . . ?
C26 C23 C24 110.5(5) . . ?
C25 C23 C24 110.0(5) . . ?
C25 C23 C26 110.2(5) . . ?
C12 C13 Cu11 74.2(3) . . ?
C12 C13 C14 160.1(6) . . ?
C14 C13 Cu11 125.5(4) . . ?
C61 C62 H62 120.6 . . ?
C61 C62 C63 118.8(6) . . ?
C63 C62 H62 120.6 . . ?
C2 C42 C43 179.1(7) . . ?
O59 C60 C61 114.9(5) . . ?
O67 C60 O59 127.8(5) . . ?
O67 C60 C61 117.3(5) . . ?
C62 C61 C60 119.9(5) . . ?
C66 C61 C62 117.9(5) . . ?
C66 C61 C60 122.2(5) . . ?
C28 C29 C30 107.3(6) . . ?
C28 C29 C32 109.6(5) . . ?
C28 C29 C31 110.2(5) . . ?
C30 C29 C32 109.9(6) . . ?
C31 C29 C30 109.7(6) . . ?
C31 C29 C32 110.1(6) . . ?
N64 C63 C62 123.1(6) . . ?
N64 C63 H63 118.4 . . ?
C62 C63 H63 118.4 . . ?
O51 C52 O53 130.1(7) . . ?
O51 C52 C89 112.9(7) . . ?
O53 C52 C89 116.9(7) . . ?
N39 C40 H40 118.6 . . ?
N39 C40 C41 122.8(5) . . ?
C41 C40 H40 118.6 . . ?
N64 C65 H65 118.9 . . ?
N64 C65 C66 122.1(6) . . ?
C66 C65 H65 118.9 . . ?
C56 C55 Cu54 73.6(4) . . ?
C56 C55 C85 159.2(7) . . ?
C85 C55 Cu54 127.0(5) . . ?
C36 C41 C40 119.0(6) . . ?
C36 C41 H41 120.5 . . ?
C40 C41 H41 120.5 . . ?
C23 C24 H24A 109.5 . . ?
C23 C24 H24B 109.5 . . ?
C23 C24 H24C 109.5 . . ?
H24A C24 H24B 109.5 . . ?
H24A C24 H24C 109.5 . . ?
H24B C24 H24C 109.5 . . ?
C23 C26 H26A 109.5 . . ?
C23 C26 H26B 109.5 . . ?
C23 C26 H26C 109.5 . . ?
H26A C26 H26B 109.5 . . ?
H26A C26 H26C 109.5 . . ?
H26B C26 H26C 109.5 . . ?
H73A C73 H73B 109.5 . . ?
H73A C73 H73C 109.5 . . ?
H73B C73 H73C 109.5 . . ?
C71 C73 H73A 109.5 . . ?
C71 C73 H73B 109.5 . . ?
C71 C73 H73C 109.5 . . ?
C42 C43 C44 108.2(6) . . ?
C42 C43 C46 107.6(6) . . ?
C42 C43 C45 108.9(7) . . ?
C44 C43 C46 108.6(7) . . ?
C45 C43 C44 110.9(7) . . ?
C45 C43 C46 112.6(8) . . ?
C49 C93 C94 109.4(6) . . ?
C49 C93 C96 107.9(5) . . ?
C49 C93 C95 110.1(5) . . ?
C94 C93 C96 108.3(6) . . ?
C94 C93 C95 110.3(6) . . ?
C95 C93 C96 110.9(6) . . ?
C69 C71 C73 107.8(5) . . ?
C69 C71 C72 110.4(5) . . ?
C69 C71 C74 107.8(6) . . ?
C72 C71 C73 108.6(6) . . ?
C74 C71 C73 110.2(6) . . ?
C74 C71 C72 112.0(6) . . ?
C61 C66 C65 119.6(6) . . ?
C61 C66 H66 120.2 . . ?
C65 C66 H66 120.2 . . ?
C23 C25 H25A 109.5 . . ?
C23 C25 H25B 109.5 . . ?
C23 C25 H25C 109.5 . . ?
H25A C25 H25B 109.5 . . ?
H25A C25 H25C 109.5 . . ?
H25B C25 H25C 109.5 . . ?
Cu50 C49 Cu68 96.9(2) . . ?
C48 C49 Cu68 62.2(4) . . ?
C48 C49 Cu50 68.0(3) . . ?
C48 C49 C93 164.7(6) . . ?
C93 C49 Cu68 120.3(4) . . ?
C93 C49 Cu50 124.3(4) . . ?
C29 C30 H30A 109.5 . . ?
C29 C30 H30B 109.5 . . ?
C29 C30 H30C 109.5 . . ?
H30A C30 H30B 109.5 . . ?
H30A C30 H30C 109.5 . . ?
H30B C30 H30C 109.5 . . ?
C29 C32 H32A 109.5 . . ?
C29 C32 H32B 109.5 . . ?
C29 C32 H32C 109.5 . . ?
H32A C32 H32B 109.5 . . ?
H32A C32 H32C 109.5 . . ?
H32B C32 H32C 109.5 . . ?
C71 C72 H72A 109.5 . . ?
C71 C72 H72B 109.5 . . ?
C71 C72 H72C 109.5 . . ?
H72A C72 H72B 109.5 . . ?
H72A C72 H72C 109.5 . . ?
H72B C72 H72C 109.5 . . ?
C93 C94 H94A 109.5 . . ?
C93 C94 H94B 109.5 . . ?
C93 C94 H94C 109.5 . . ?
H94A C94 H94B 109.5 . . ?
H94A C94 H94C 109.5 . . ?
H94B C94 H94C 109.5 . . ?
C93 C96 H96A 109.5 . . ?
C93 C96 H96B 109.5 . . ?
C93 C96 H96C 109.5 . . ?
H96A C96 H96B 109.5 . . ?
H96A C96 H96C 109.5 . . ?
H96B C96 H96C 109.5 . . ?
C13 C14 C15 107.2(6) . . ?
C13 C14 C17 110.5(6) . . ?
C13 C14 C16 107.9(6) . . ?
C17 C14 C15 109.3(7) . . ?
C17 C14 C16 111.3(8) . . ?
C16 C14 C15 110.6(8) . . ?
C43 C44 H44A 109.5 . . ?
C43 C44 H44B 109.5 . . ?
C43 C44 H44C 109.5 . . ?
H44A C44 H44B 109.5 . . ?
H44A C44 H44C 109.5 . . ?
H44B C44 H44C 109.5 . . ?
C71 C74 H74A 109.5 . . ?
C71 C74 H74B 109.5 . . ?
C71 C74 H74C 109.5 . . ?
H74A C74 H74B 109.5 . . ?
H74A C74 H74C 109.5 . . ?
H74B C74 H74C 109.5 . . ?
C55 C85 C86 107.4(7) . . ?
C55 C85 C88 109.1(7) . . ?
C55 C85 C87 109.2(7) . . ?
C86 C85 C87 111.9(8) . . ?
C88 C85 C86 109.5(9) . . ?
C88 C85 C87 109.6(8) . . ?
C93 C95 H95A 109.5 . . ?
C93 C95 H95B 109.5 . . ?
C93 C95 H95C 109.5 . . ?
H95A C95 H95B 109.5 . . ?
H95A C95 H95C 109.5 . . ?
H95B C95 H95C 109.5 . . ?
C14 C15 H15A 109.5 . . ?
C14 C15 H15B 109.5 . . ?
C14 C15 H15C 109.5 . . ?
H15A C15 H15B 109.5 . . ?
H15A C15 H15C 109.5 . . ?
H15B C15 H15C 109.5 . . ?
C43 C46 H46A 109.5 . . ?
C43 C46 H46B 109.5 . . ?
C43 C46 H46C 109.5 . . ?
H46A C46 H46B 109.5 . . ?
H46A C46 H46C 109.5 . . ?
H46B C46 H46C 109.5 . . ?
C29 C31 H31A 109.5 . . ?
C29 C31 H31B 109.5 . . ?
C29 C31 H31C 109.5 . . ?
H31A C31 H31B 109.5 . . ?
H31A C31 H31C 109.5 . . ?
H31B C31 H31C 109.5 . . ?
C14 C17 H17A 109.5 . . ?
C14 C17 H17B 109.5 . . ?
C14 C17 H17C 109.5 . . ?
H17A C17 H17B 109.5 . . ?
H17A C17 H17C 109.5 . . ?
H17B C17 H17C 109.5 . . ?
C43 C45 H45A 109.5 . . ?
C43 C45 H45B 109.5 . . ?
C43 C45 H45C 109.5 . . ?
H45A C45 H45B 109.5 . . ?
H45A C45 H45C 109.5 . . ?
H45B C45 H45C 109.5 . . ?
C85 C86 H86A 109.5 . . ?
C85 C86 H86B 109.5 . . ?
C85 C86 H86C 109.5 . . ?
H86A C86 H86B 109.5 . . ?
H86A C86 H86C 109.5 . . ?
H86B C86 H86C 109.5 . . ?
C85 C88 H88A 109.5 . . ?
C85 C88 H88B 109.5 . . ?
C85 C88 H88C 109.5 . . ?
H88A C88 H88B 109.5 . . ?
H88A C88 H88C 109.5 . . ?
H88B C88 H88C 109.5 . . ?
C14 C16 H16A 109.5 . . ?
C14 C16 H16B 109.5 . . ?
C14 C16 H16C 109.5 . . ?
H16A C16 H16B 109.5 . . ?
H16A C16 H16C 109.5 . . ?
H16B C16 H16C 109.5 . . ?
C85 C87 H87A 109.5 . . ?
C85 C87 H87B 109.5 . . ?
C85 C87 H87C 109.5 . . ?
H87A C87 H87B 109.5 . . ?
H87A C87 H87C 109.5 . . ?
H87B C87 H87C 109.5 . . ?
H10A C106 H10B 109.5 . . ?
H10A C106 H10C 109.5 . . ?
H10B C106 H10C 109.5 . . ?
C105 C106 H10A 109.5 . . ?
C105 C106 H10B 109.5 . . ?
C105 C106 H10C 109.5 . . ?
C106 C105 C107 109.2(13) . . ?
C106 C105 C104 105.5(13) . . ?
C108 C105 C106 110.3(13) . . ?
C108 C105 C107 111.4(14) . . ?
C108 C105 C104 108.6(13) . . ?
C107 C105 C104 111.6(14) . . ?
C105 C108 H10D 109.5 . . ?
C105 C108 H10E 109.5 . . ?
C105 C108 H10F 109.5 . . ?
H10D C108 H10E 109.5 . . ?
H10D C108 H10F 109.5 . . ?
H10E C108 H10F 109.5 . . ?
C105 C107 H10G 109.5 . . ?
C105 C107 H10H 109.5 . . ?
C105 C107 H10I 109.5 . . ?
H10G C107 H10H 109.5 . . ?
H10G C107 H10I 109.5 . . ?
H10H C107 H10I 109.5 . . ?
C103 C104 C105 178(3) . . ?
C104 C103 H103 180.0 . . ?
C97 C98 C99 178.6(18) . . ?
C98 C99 C102 107.9(11) . . ?
C98 C99 C101 109.4(12) . . ?
C100 C99 C98 109.7(12) . . ?
C100 C99 C102 109.8(13) . . ?
C100 C99 C101 110.7(12) . . ?
C101 C99 C102 109.2(13) . . ?
C99 C100 H10J 109.5 . . ?
C99 C100 H10K 109.5 . . ?
C99 C100 H10L 109.5 . . ?
H10J C100 H10K 109.5 . . ?
H10J C100 H10L 109.5 . . ?
H10K C100 H10L 109.5 . . ?
C99 C102 H10M 109.5 . . ?
C99 C102 H10N 109.5 . . ?
C99 C102 H10O 109.5 . . ?
H10M C102 H10N 109.5 . . ?
H10M C102 H10O 109.5 . . ?
H10N C102 H10O 109.5 . . ?
C99 C101 H10P 109.5 . . ?
C99 C101 H10Q 109.5 . . ?
C99 C101 H10R 109.5 . . ?
H10P C101 H10Q 109.5 . . ?
H10P C101 H10R 109.5 . . ?
H10Q C101 H10R 109.5 . . ?
C98 C97 H97 180.0 . . ?
F90 C89 C52 112.5(7) . . ?
F90 C89 F91 102.3(8) . . ?
F92 C89 C52 112.1(7) . . ?
F92 C89 F90 110.9(9) . . ?
F92 C89 F91 105.3(8) . . ?
F91 C89 C52 113.0(7) . . ?
C78 C77 C80 109.7(9) . . ?
C78 C77 C79 112.8(10) . . ?
C79 C77 C80 109.1(10) . . ?
C76 C77 C78 112.8(8) . . ?
C76 C77 C80 106.1(8) . . ?
C76 C77 C79 106.1(8) . . ?
C77 C78 H78A 109.5 . . ?
C77 C78 H78B 109.5 . . ?
C77 C78 H78C 109.5 . . ?
H78A C78 H78B 109.5 . . ?
H78A C78 H78C 109.5 . . ?
H78B C78 H78C 109.5 . . ?
C77 C80 H80A 109.5 . . ?
C77 C80 H80B 109.5 . . ?
C77 C80 H80C 109.5 . . ?
H80A C80 H80B 109.5 . . ?
H80A C80 H80C 109.5 . . ?
H80B C80 H80C 109.5 . . ?
C77 C79 H79A 109.5 . . ?
C77 C79 H79B 109.5 . . ?
C77 C79 H79C 109.5 . . ?
H79A C79 H79B 109.5 . . ?
H79A C79 H79C 109.5 . . ?
H79B C79 H79C 109.5 . . ?
C75 C76 C77 171.8(8) . . ?
C75 C76 C81 165.1(9) . . ?
C76 C81 C83 106.2(12) . . ?
C82 C81 C76 109.8(13) . . ?
C82 C81 C83 109.1(15) . . ?
C84 C81 C76 114.6(12) . . ?
C84 C81 C82 109.7(14) . . ?
C84 C81 C83 107.2(14) . . ?
C81 C82 H82A 109.5 . . ?
C81 C82 H82B 109.5 . . ?
C81 C82 H82C 109.5 . . ?
H82A C82 H82B 109.5 . . ?
H82A C82 H82C 109.5 . . ?
H82B C82 H82C 109.5 . . ?
C81 C84 H84A 109.5 . . ?
C81 C84 H84B 109.5 . . ?
C81 C84 H84C 109.5 . . ?
H84A C84 H84B 109.5 . . ?
H84A C84 H84C 109.5 . . ?
H84B C84 H84C 109.5 . . ?
C81 C83 H83A 109.5 . . ?
C81 C83 H83B 109.5 . . ?
C81 C83 H83C 109.5 . . ?
H83A C83 H83B 109.5 . . ?
H83A C83 H83C 109.5 . . ?
H83B C83 H83C 109.5 . . ?

loop_
_geom_bond_atom_site_label_1
_geom_bond_atom_site_label_2
_geom_bond_distance
_geom_bond_site_symmetry_2
_geom_bond_publ_flag
Cu5 Cu5 2.5247(12) 3_576 ?
Cu5 Cu7 2.6813(8) 3_576 ?
Cu5 Cu1 2.5338(8) 3_576 ?
Cu5 Cu11 2.4371(9) 3_576 ?
Cu5 Cu4 2.7853(9) . ?
Cu5 Cu4 2.6361(9) 3_576 ?
Cu5 C12 2.227(5) 3_576 ?
Cu5 C27 2.050(5) . ?
Cu5 C6 1.931(5) . ?
Cu7 Cu1 2.7409(9) 3_576 ?
Cu7 Cu3 2.5619(9) 3_576 ?
Cu7 Cu11 2.6057(8) . ?
Cu7 O8 2.078(4) . ?
Cu7 C27 2.165(5) 3_576 ?
Cu7 C2 2.245(5) 3_576 ?
Cu7 C6 2.128(5) . ?
Cu7 C22 2.184(5) . ?
Cu1 Cu3 2.6881(9) . ?
Cu1 Cu4 2.6698(9) . ?
Cu1 N39 2.069(4) 2_556 ?
Cu1 C12 1.980(5) . ?
Cu1 C2 1.936(5) . ?
Cu3 Cu4 2.6897(10) . ?
Cu3 O35 1.950(4) . ?
Cu3 C27 2.043(5) . ?
Cu3 C2 2.058(5) . ?
Cu3 C28 2.086(5) . ?
Cu11 O10 1.937(4) . ?
Cu11 C12 2.048(5) . ?
Cu11 C27 2.054(5) 3_576 ?
Cu11 C13 2.012(5) . ?
Cu4 O33 1.962(4) . ?
Cu4 C12 2.040(5) . ?
Cu4 C6 2.047(5) . ?
Cu4 C22 2.417(5) . ?
Cu57 Cu58 2.7866(9) . ?
Cu57 Cu47 2.5046(9) 3_666 ?
Cu57 Cu68 2.6430(9) . ?
Cu57 Cu50 2.7156(10) 3_666 ?
Cu57 N64 2.086(5) 4_576 ?
Cu57 C75 1.925(5) . ?
Cu57 C56 1.952(6) . ?
Cu58 Cu47 2.9670(9) . ?
Cu58 Cu68 2.6963(11) . ?
Cu58 Cu50 2.5658(9) 3_666 ?
Cu58 O59 1.945(4) . ?
Cu58 C75 2.056(5) . ?
Cu58 C70 2.053(5) . ?
Cu58 C69 2.126(6) . ?
Cu47 Cu47 2.5561(13) 3_666 ?
Cu47 Cu68 2.6554(8) 3_666 ?
Cu47 Cu68 2.9466(10) . ?
Cu47 Cu50 2.6352(9) 3_666 ?
Cu47 Cu54 2.4755(10) 3_666 ?
Cu47 C56 2.234(6) 3_666 ?
Cu47 C70 2.037(5) . ?
Cu47 C48 1.917(5) . ?
Cu47 C48 2.548(5) 3_666 ?
Cu68 Cu54 3.0579(10) . ?
Cu68 O67 1.976(4) . ?
Cu68 C56 2.069(6) . ?
Cu68 C48 2.059(5) . ?
Cu68 C49 2.322(6) . ?
Cu50 Cu54 2.6299(11) . ?
Cu50 O51 2.058(5) . ?
Cu50 C75 2.196(6) 3_666 ?
Cu50 C70 2.202(5) 3_666 ?
Cu50 C48 2.136(5) . ?
Cu50 C49 2.268(6) . ?
Cu54 O53 1.949(5) . ?
Cu54 C56 2.041(6) . ?
Cu54 C70 2.021(5) 3_666 ?
Cu54 C55 2.010(6) . ?
O8 C9 1.229(7) . ?
F19 C18 1.318(7) . ?
O10 C9 1.239(7) . ?
O33 C34 1.247(7) . ?
F21 C18 1.314(7) . ?
O35 C34 1.239(7) . ?
F20 C18 1.315(7) . ?
O51 C52 1.223(9) . ?
O59 C60 1.233(8) . ?
O53 C52 1.236(9) . ?
O67 C60 1.226(7) . ?
N39 C38 1.331(7) . ?
N39 C40 1.316(8) . ?
N64 C63 1.306(8) . ?
N64 C65 1.319(8) . ?
C9 C18 1.526(8) . ?
C12 C13 1.214(8) . ?
C75 C76 1.175(9) . ?
C27 C28 1.221(8) . ?
C2 C42 1.199(8) . ?
C34 C36 1.494(7) . ?
C56 C55 1.235(9) . ?
C28 C29 1.471(8) . ?
C70 C69 1.213(8) . ?
C48 C49 1.230(8) . ?
C6 C22 1.210(7) . ?
C36 C37 1.370(8) . ?
C36 C41 1.362(8) . ?
C37 H37 0.9300 . ?
C37 C38 1.355(8) . ?
C69 C71 1.475(7) . ?
C22 C23 1.487(7) . ?
C38 H38 0.9300 . ?
C23 C24 1.531(7) . ?
C23 C26 1.525(8) . ?
C23 C25 1.518(9) . ?
C13 C14 1.484(8) . ?
C62 H62 0.9300 . ?
C62 C61 1.372(8) . ?
C62 C63 1.373(8) . ?
C42 C43 1.468(9) . ?
C60 C61 1.507(7) . ?
C61 C66 1.363(9) . ?
C29 C30 1.526(9) . ?
C29 C32 1.531(9) . ?
C29 C31 1.508(10) . ?
C63 H63 0.9300 . ?
C52 C89 1.537(11) . ?
C40 H40 0.9300 . ?
C40 C41 1.387(8) . ?
C65 H65 0.9300 . ?
C65 C66 1.374(8) . ?
C55 C85 1.471(9) . ?
C41 H41 0.9300 . ?
C24 H24A 0.9600 . ?
C24 H24B 0.9600 . ?
C24 H24C 0.9600 . ?
C26 H26A 0.9600 . ?
C26 H26B 0.9600 . ?
C26 H26C 0.9600 . ?
C73 H73A 0.9600 . ?
C73 H73B 0.9600 . ?
C73 H73C 0.9600 . ?
C73 C71 1.545(10) . ?
C43 C44 1.513(11) . ?
C43 C46 1.538(12) . ?
C43 C45 1.501(11) . ?
C93 C49 1.478(8) . ?
C93 C94 1.517(11) . ?
C93 C96 1.524(10) . ?
C93 C95 1.518(10) . ?
C71 C72 1.514(10) . ?
C71 C74 1.490(11) . ?
C66 H66 0.9300 . ?
C25 H25A 0.9600 . ?
C25 H25B 0.9600 . ?
C25 H25C 0.9600 . ?
C30 H30A 0.9600 . ?
C30 H30B 0.9600 . ?
C30 H30C 0.9600 . ?
C32 H32A 0.9600 . ?
C32 H32B 0.9600 . ?
C32 H32C 0.9600 . ?
C72 H72A 0.9600 . ?
C72 H72B 0.9600 . ?
C72 H72C 0.9600 . ?
C94 H94A 0.9600 . ?
C94 H94B 0.9600 . ?
C94 H94C 0.9600 . ?
C96 H96A 0.9600 . ?
C96 H96B 0.9600 . ?
C96 H96C 0.9600 . ?
C14 C15 1.536(12) . ?
C14 C17 1.493(12) . ?
C14 C16 1.507(12) . ?
C44 H44A 0.9600 . ?
C44 H44B 0.9600 . ?
C44 H44C 0.9600 . ?
C74 H74A 0.9600 . ?
C74 H74B 0.9600 . ?
C74 H74C 0.9600 . ?
C85 C86 1.516(12) . ?
C85 C88 1.513(13) . ?
C85 C87 1.520(14) . ?
C95 H95A 0.9600 . ?
C95 H95B 0.9600 . ?
C95 H95C 0.9600 . ?
C15 H15A 0.9600 . ?
C15 H15B 0.9600 . ?
C15 H15C 0.9600 . ?
C46 H46A 0.9600 . ?
C46 H46B 0.9600 . ?
C46 H46C 0.9600 . ?
C31 H31A 0.9600 . ?
C31 H31B 0.9600 . ?
C31 H31C 0.9600 . ?
C17 H17A 0.9600 . ?
C17 H17B 0.9600 . ?
C17 H17C 0.9600 . ?
C45 H45A 0.9600 . ?
C45 H45B 0.9600 . ?
C45 H45C 0.9600 . ?
C86 H86A 0.9600 . ?
C86 H86B 0.9600 . ?
C86 H86C 0.9600 . ?
C88 H88A 0.9600 . ?
C88 H88B 0.9600 . ?
C88 H88C 0.9600 . ?
C16 H16A 0.9600 . ?
C16 H16B 0.9600 . ?
C16 H16C 0.9600 . ?
C87 H87A 0.9600 . ?
C87 H87B 0.9600 . ?
C87 H87C 0.9600 . ?
C106 H10A 0.9600 . ?
C106 H10B 0.9600 . ?
C106 H10C 0.9600 . ?
C106 C105 1.526(12) . ?
C105 C108 1.524(12) . ?
C105 C107 1.533(12) . ?
C105 C104 1.535(12) . ?
C108 H10D 0.9600 . ?
C108 H10E 0.9600 . ?
C108 H10F 0.9600 . ?
C107 H10G 0.9600 . ?
C107 H10H 0.9600 . ?
C107 H10I 0.9600 . ?
C104 C103 1.17(3) . ?
C103 H103 0.9300 . ?
C98 C99 1.516(11) . ?
C98 C97 1.13(2) . ?
C99 C100 1.515(12) . ?
C99 C102 1.532(12) . ?
C99 C101 1.518(12) . ?
C100 H10J 0.9600 . ?
C100 H10K 0.9600 . ?
C100 H10L 0.9600 . ?
C102 H10M 0.9600 . ?
C102 H10N 0.9600 . ?
C102 H10O 0.9600 . ?
C101 H10P 0.9600 . ?
C101 H10Q 0.9600 . ?
C101 H10R 0.9600 . ?
C97 H97 0.9300 . ?
C89 F90 1.284(9) . ?
C89 F92 1.273(9) . ?
C89 F91 1.288(8) . ?
C77 C78 1.517(11) . ?
C77 C80 1.524(10) . ?
C77 C79 1.517(10) . ?
C77 C76 1.483(12) . ?
C78 H78A 0.9600 . ?
C78 H78B 0.9600 . ?
C78 H78C 0.9600 . ?
C80 H80A 0.9600 . ?
C80 H80B 0.9600 . ?
C80 H80C 0.9600 . ?
C79 H79A 0.9600 . ?
C79 H79B 0.9600 . ?
C79 H79C 0.9600 . ?
C76 C81 1.531(11) . ?
C81 C82 1.527(12) . ?
C81 C84 1.522(12) . ?
C81 C83 1.545(12) . ?
C82 H82A 0.9600 . ?
C82 H82B 0.9600 . ?
C82 H82C 0.9600 . ?
C84 H84A 0.9600 . ?
C84 H84B 0.9600 . ?
C84 H84C 0.9600 . ?
C83 H83A 0.9600 . ?
C83 H83B 0.9600 . ?
C83 H83C 0.9600 . ?

loop_
_geom_torsion_atom_site_label_1
_geom_torsion_atom_site_label_2
_geom_torsion_atom_site_label_3
_geom_torsion_atom_site_label_4
_geom_torsion
_geom_torsion_site_symmetry_1
_geom_torsion_site_symmetry_2
_geom_torsion_site_symmetry_3
_geom_torsion_site_symmetry_4
_geom_torsion_publ_flag
Cu5 C12 C13 Cu11 -6.6(6) 3_576 . . . ?
Cu5 C12 C13 C14 167.6(15) 3_576 . . . ?
Cu5 C27 C28 Cu3 87.3(4) . . . . ?
Cu5 C27 C28 C29 -96.3(19) . . . . ?
Cu5 C6 C22 Cu7 155.7(15) . . . . ?
Cu5 C6 C22 Cu4 -93.2(15) . . . . ?
Cu5 C6 C22 C23 -2(3) . . . . ?
Cu7 O8 C9 O10 14.6(9) . . . . ?
Cu7 O8 C9 C18 -165.5(4) . . . . ?
Cu7 C27 C28 Cu3 -40.4(6) 3_576 . . . ?
Cu7 C27 C28 C29 136.1(16) 3_576 . . . ?
Cu7 C6 C22 Cu4 111.10(19) . . . . ?
Cu7 C6 C22 C23 -157.3(19) . . . . ?
Cu7 C22 C23 C24 -46.4(6) . . . . ?
Cu7 C22 C23 C26 74.4(5) . . . . ?
Cu7 C22 C23 C25 -165.9(4) . . . . ?
Cu1 N39 C38 C37 -179.0(4) 2_546 . . . ?
Cu1 N39 C40 C41 179.7(5) 2_546 . . . ?
Cu1 C12 C13 Cu11 -152.4(7) . . . . ?
Cu1 C12 C13 C14 22(2) . . . . ?
Cu3 O35 C34 O33 0.2(8) . . . . ?
Cu3 O35 C34 C36 178.9(3) . . . . ?
Cu3 C27 C28 C29 176.4(19) . . . . ?
Cu3 C28 C29 C30 164.1(4) . . . . ?
Cu3 C28 C29 C32 44.8(7) . . . . ?
Cu3 C28 C29 C31 -76.5(7) . . . . ?
Cu11 O10 C9 O8 -9.1(8) . . . . ?
Cu11 O10 C9 C18 171.0(4) . . . . ?
Cu11 C12 C13 C14 174.2(19) . . . . ?
Cu11 C27 C28 Cu3 -168.9(5) 3_576 . . . ?
Cu11 C27 C28 C29 8(2) 3_576 . . . ?
Cu11 C13 C14 C15 60.6(8) . . . . ?
Cu11 C13 C14 C17 -58.4(8) . . . . ?
Cu11 C13 C14 C16 179.8(7) . . . . ?
Cu4 O33 C34 O35 17.9(8) . . . . ?
Cu4 O33 C34 C36 -160.8(3) . . . . ?
Cu4 C12 C13 Cu11 93.2(3) . . . . ?
Cu4 C12 C13 C14 -92.6(19) . . . . ?
Cu4 C6 C22 Cu7 -111.10(19) . . . . ?
Cu4 C6 C22 C23 91.6(19) . . . . ?
Cu4 C22 C23 C24 -170.4(4) . . . . ?
Cu4 C22 C23 C26 -49.6(6) . . . . ?
Cu4 C22 C23 C25 70.2(5) . . . . ?
Cu57 N64 C63 C62 -172.1(5) 4_575 . . . ?
Cu57 N64 C65 C66 173.6(5) 4_575 . . . ?
Cu57 C75 C76 C81 -165(3) . . . . ?
Cu57 C56 C55 Cu54 164.1(7) . . . . ?
Cu57 C56 C55 C85 -8(2) . . . . ?
Cu58 O59 C60 O67 7.7(9) . . . . ?
Cu58 O59 C60 C61 -171.6(4) . . . . ?
Cu58 C75 C76 C81 63(3) . . . . ?
Cu58 C70 C69 C71 -178(2) . . . . ?
Cu58 C69 C71 C73 -50.4(7) . . . . ?
Cu58 C69 C71 C72 68.0(7) . . . . ?
Cu58 C69 C71 C74 -169.4(5) . . . . ?
Cu47 C56 C55 Cu54 5.0(7) 3_666 . . . ?
Cu47 C56 C55 C85 -167.1(15) 3_666 . . . ?
Cu47 C70 C69 Cu58 -81.9(5) . . . . ?
Cu47 C70 C69 C71 100(2) . . . . ?
Cu47 C48 C49 Cu68 95.8(16) . . . . ?
Cu47 C48 C49 Cu68 -59.9(4) 3_666 . . . ?
Cu47 C48 C49 Cu50 51.2(4) 3_666 . . . ?
Cu47 C48 C49 Cu50 -153.1(17) . . . . ?
Cu47 C48 C49 C93 -8(4) . . . . ?
Cu47 C48 C49 C93 -164(2) 3_666 . . . ?
Cu68 O67 C60 O59 -0.5(9) . . . . ?
Cu68 O67 C60 C61 178.8(4) . . . . ?
Cu68 C56 C55 Cu54 -89.3(3) . . . . ?
Cu68 C56 C55 C85 98.6(19) . . . . ?
Cu68 C48 C49 Cu50 111.1(2) . . . . ?
Cu68 C48 C49 C93 -104(2) . . . . ?
Cu50 O51 C52 O53 -10.4(11) . . . . ?
Cu50 O51 C52 C89 170.7(4) . . . . ?
Cu50 C75 C76 C81 -20(3) 3_666 . . . ?
Cu50 C70 C69 Cu58 43.3(6) 3_666 . . . ?
Cu50 C70 C69 C71 -135(2) 3_666 . . . ?
Cu50 C48 C49 Cu68 -111.1(2) . . . . ?
Cu50 C48 C49 C93 145(2) . . . . ?
Cu54 O53 C52 O51 7.1(10) . . . . ?
Cu54 O53 C52 C89 -174.0(5) . . . . ?
Cu54 C56 C55 C85 -172(2) . . . . ?
Cu54 C70 C69 Cu58 169.2(6) 3_666 . . . ?
Cu54 C70 C69 C71 -9(3) 3_666 . . . ?
Cu54 C55 C85 C86 -177.1(7) . . . . ?
Cu54 C55 C85 C88 -58.5(10) . . . . ?
Cu54 C55 C85 C87 61.4(9) . . . . ?
O8 C9 C18 F19 -117.4(6) . . . . ?
O8 C9 C18 F21 3.2(8) . . . . ?
O8 C9 C18 F20 125.0(6) . . . . ?
O10 C9 C18 F19 62.5(6) . . . . ?
O10 C9 C18 F21 -176.8(5) . . . . ?
O10 C9 C18 F20 -55.0(7) . . . . ?
O33 C34 C36 C37 -11.5(8) . . . . ?
O33 C34 C36 C41 168.8(5) . . . . ?
O35 C34 C36 C37 169.7(5) . . . . ?
O35 C34 C36 C41 -10.1(8) . . . . ?
O51 C52 C89 F90 -63.6(10) . . . . ?
O51 C52 C89 F92 170.5(8) . . . . ?
O51 C52 C89 F91 51.6(9) . . . . ?
O59 C60 C61 C62 -20.2(8) . . . . ?
O59 C60 C61 C66 158.8(6) . . . . ?
O53 C52 C89 F90 117.3(9) . . . . ?
O53 C52 C89 F92 -8.6(11) . . . . ?
O53 C52 C89 F91 -127.5(8) . . . . ?
O67 C60 C61 C62 160.4(6) . . . . ?
O67 C60 C61 C66 -20.6(9) . . . . ?
N39 C40 C41 C36 -1.1(11) . . . . ?
N64 C65 C66 C61 -2.2(11) . . . . ?
C12 C13 C14 C15 -112.6(19) . . . . ?
C12 C13 C14 C17 128.4(18) . . . . ?
C12 C13 C14 C16 7(2) . . . . ?
C75 C76 C81 C82 127(3) . . . . ?
C75 C76 C81 C84 3(4) . . . . ?
C75 C76 C81 C83 -115(3) . . . . ?
C27 C28 C29 C30 -12(2) . . . . ?
C27 C28 C29 C32 -131.0(18) . . . . ?
C27 C28 C29 C31 107.7(19) . . . . ?
C34 C36 C37 C38 -179.7(5) . . . . ?
C34 C36 C41 C40 -179.6(6) . . . . ?
C56 C55 C85 C86 -7(2) . . . . ?
C56 C55 C85 C88 112.0(19) . . . . ?
C56 C55 C85 C87 -128.1(19) . . . . ?
C70 C69 C71 C73 127(2) . . . . ?
C70 C69 C71 C72 -114(2) . . . . ?
C70 C69 C71 C74 8(3) . . . . ?
C6 C22 C23 C24 107.7(18) . . . . ?
C6 C22 C23 C26 -131.5(18) . . . . ?
C6 C22 C23 C25 -12(2) . . . . ?
C36 C37 C38 N39 -0.3(9) . . . . ?
C37 C36 C41 C40 0.6(9) . . . . ?
C38 N39 C40 C41 0.9(10) . . . . ?
C62 C61 C66 C65 2.3(10) . . . . ?
C60 C61 C66 C65 -176.7(6) . . . . ?
C61 C62 C63 N64 -0.8(11) . . . . ?
C63 N64 C65 C66 0.5(10) . . . . ?
C63 C62 C61 C60 178.1(6) . . . . ?
C63 C62 C61 C66 -0.9(10) . . . . ?
C40 N39 C38 C37 -0.1(9) . . . . ?
C65 N64 C63 C62 1.0(11) . . . . ?
C41 C36 C37 C38 0.1(8) . . . . ?
C94 C93 C49 Cu68 44.2(7) . . . . ?
C94 C93 C49 Cu50 -80.4(7) . . . . ?
C94 C93 C49 C48 139(2) . . . . ?
C96 C93 C49 Cu68 -73.3(7) . . . . ?
C96 C93 C49 Cu50 162.1(5) . . . . ?
C96 C93 C49 C48 22(3) . . . . ?
C95 C93 C49 Cu68 165.6(5) . . . . ?
C95 C93 C49 Cu50 41.0(8) . . . . ?
C95 C93 C49 C48 -99(2) . . . . ?
